data_7056229
loop_
_publ_author_name
'Tomczyk, Karolina'
'Wozny, Mateusz'
'Domagala, Slawomir'
'Wieckowska, Agnieszka'
'Paw\/lowska, Joanna'
'Wozniak, Krzysztof'
'Korybut-Daszkiewicz, Bohdan'

_publ_section_title
;
 Rotaxanes composed of dibenzo-24-crown-8 and macrocyclic transition metal
 complexing tetraimine units
;
_journal_name_full 'New J. Chem.'
_journal_paper_doi 10.1039/C7NJ00909G
_journal_year 2017
_chemical_formula_moiety 'C40 H58 N12 Ni2, 4(F6 P), C24 H32 O8, 0.5 (C2 H3 N), C H2 Cl2'
_chemical_formula_sum 'C66 H93.5 Cl2 F24 N12.5 Ni2 O8 P4'
_chemical_formula_weight 1958.23
_space_group_crystal_system triclinic
_space_group_IT_number 2
_space_group_name_Hall '-P 1'
_space_group_name_H-M_alt 'P -1'
_atom_sites_solution_hydrogens geom
_audit_creation_date 2015-10-19
_audit_creation_method
;
Olex2 1.2
(compiled 2015.09.30 svn.r3233 for OlexSys, GUI svn.r5103)
;
_audit_update_record
;
2017-01-29 deposited with the CCDC.
2017-05-24 downloaded from the CCDC.
;
_cell_angle_alpha 76.752(3)
_cell_angle_beta 87.027(3)
_cell_angle_gamma 81.031(3)
_cell_formula_units_Z 2
_cell_length_a 12.7226(4)
_cell_length_b 16.6566(6)
_cell_length_c 20.9375(6)
_cell_measurement_reflns_used 24515
_cell_measurement_temperature 100.00(10)
_cell_measurement_theta_max 76.5020
_cell_measurement_theta_min 2.1220
_cell_volume 4265.5(2)
_computing_cell_refinement
;
CrysAlisPro, Agilent Technologies,
Version 1.171.37.35 (release 13-08-2014 CrysAlis171 .NET)
(compiled Aug 13 2014,18:06:01)
;
_computing_data_collection
;
CrysAlisPro, Agilent Technologies,
Version 1.171.37.35 (release 13-08-2014 CrysAlis171 .NET)
(compiled Aug 13 2014,18:06:01)
;
_computing_data_reduction
;
CrysAlisPro, Agilent Technologies,
Version 1.171.37.35 (release 13-08-2014 CrysAlis171 .NET)
(compiled Aug 13 2014,18:06:01)
;
_computing_molecular_graphics 'Olex2 (Dolomanov et al., 2009)'
_computing_publication_material 'Olex2 (Dolomanov et al., 2009)'
_computing_structure_refinement 'ShelXL (Sheldrick, 2015)'
_computing_structure_solution 'ShelXS (Sheldrick, 2008)'
_diffrn_ambient_environment N~2~
_diffrn_ambient_temperature 100.15
_diffrn_detector 'CCD plate'
_diffrn_detector_area_resol_mean 10.4391
_diffrn_detector_type Atlas
_diffrn_measured_fraction_theta_full 0.991
_diffrn_measured_fraction_theta_max 0.999
_diffrn_measurement_details
;
#__ type_ start__ end____ width___ exp.time_
  1 omega  -96.00   -2.00   1.0000    2.5000
omega____ theta____ kappa____ phi______ frames
    -      -40.5313  125.0000  -30.0000 94

#__ type_ start__ end____ width___ exp.time_
  2 omega  -50.00   34.00   1.0000    2.5000
omega____ theta____ kappa____ phi______ frames
    -      -40.5313   38.0000  120.0000 84

#__ type_ start__ end____ width___ exp.time_
  3 omega  -50.00   34.00   1.0000    2.5000
omega____ theta____ kappa____ phi______ frames
    -      -40.5313   38.0000  -30.0000 84

#__ type_ start__ end____ width___ exp.time_
  4 omega -121.00    0.00   1.0000    2.5000
omega____ theta____ kappa____ phi______ frames
    -      -40.5313  -19.0000  150.0000 121

#__ type_ start__ end____ width___ exp.time_
  5 omega   23.00   97.00   1.0000    2.5000
omega____ theta____ kappa____ phi______ frames
    -       40.5313 -125.0000 -150.0000 74

#__ type_ start__ end____ width___ exp.time_
  6 omega   23.00   97.00   1.0000    2.5000
omega____ theta____ kappa____ phi______ frames
    -       40.5313 -125.0000 -120.0000 74

#__ type_ start__ end____ width___ exp.time_
  7 omega   84.00  178.00   1.0000   10.0000
omega____ theta____ kappa____ phi______ frames
    -      112.0000   30.0000  -60.0000 94

#__ type_ start__ end____ width___ exp.time_
  8 omega   39.00   98.00   1.0000   10.0000
omega____ theta____ kappa____ phi______ frames
    -      112.0000  -45.0000   60.0000 59

#__ type_ start__ end____ width___ exp.time_
  9 omega   36.00  145.00   1.0000   10.0000
omega____ theta____ kappa____ phi______ frames
    -      112.0000  -77.0000  150.0000 109

#__ type_ start__ end____ width___ exp.time_
 10 omega   84.00  178.00   1.0000   10.0000
omega____ theta____ kappa____ phi______ frames
    -      112.0000   30.0000 -180.0000 94

#__ type_ start__ end____ width___ exp.time_
 11 omega   86.00  178.00   1.0000   10.0000
omega____ theta____ kappa____ phi______ frames
    -      112.0000   45.0000  120.0000 92

#__ type_ start__ end____ width___ exp.time_
 12 omega   29.00  109.00   1.0000   10.0000
omega____ theta____ kappa____ phi______ frames
    -      112.0000  -94.0000  -90.0000 80

#__ type_ start__ end____ width___ exp.time_
 13 omega   39.00   98.00   1.0000   10.0000
omega____ theta____ kappa____ phi______ frames
    -      112.0000  -45.0000 -150.0000 59

#__ type_ start__ end____ width___ exp.time_
 14 omega   36.00   91.00   1.0000   10.0000
omega____ theta____ kappa____ phi______ frames
    -      112.0000  -30.0000  -60.0000 55

#__ type_ start__ end____ width___ exp.time_
 15 omega   84.00  178.00   1.0000   10.0000
omega____ theta____ kappa____ phi______ frames
    -      112.0000   30.0000   60.0000 94

#__ type_ start__ end____ width___ exp.time_
 16 omega   29.00  109.00   1.0000   10.0000
omega____ theta____ kappa____ phi______ frames
    -      112.0000  -94.0000  -30.0000 80

#__ type_ start__ end____ width___ exp.time_
 17 omega   36.00  116.00   1.0000   10.0000
omega____ theta____ kappa____ phi______ frames
    -      112.0000 -111.0000  150.0000 80

#__ type_ start__ end____ width___ exp.time_
 18 omega  100.00  178.00   1.0000   10.0000
omega____ theta____ kappa____ phi______ frames
    -      112.0000  111.0000 -150.0000 78

#__ type_ start__ end____ width___ exp.time_
 19 omega   36.00  110.00   1.0000   10.0000
omega____ theta____ kappa____ phi______ frames
    -      112.0000 -111.0000 -180.0000 74

#__ type_ start__ end____ width___ exp.time_
 20 omega   29.00  109.00   1.0000   10.0000
omega____ theta____ kappa____ phi______ frames
    -      112.0000  -94.0000   90.0000 80

#__ type_ start__ end____ width___ exp.time_
 21 omega   29.00  109.00   1.0000   10.0000
omega____ theta____ kappa____ phi______ frames
    -      112.0000  -94.0000 -120.0000 80

#__ type_ start__ end____ width___ exp.time_
 22 omega   39.00   98.00   1.0000   10.0000
omega____ theta____ kappa____ phi______ frames
    -      112.0000  -45.0000  -30.0000 59

#__ type_ start__ end____ width___ exp.time_
 23 omega   36.00  116.00   1.0000   10.0000
omega____ theta____ kappa____ phi______ frames
    -      112.0000 -111.0000   60.0000 80

#__ type_ start__ end____ width___ exp.time_
 24 omega   80.00  178.00   1.0000   10.0000
omega____ theta____ kappa____ phi______ frames
    -      112.0000   73.0000   17.8353 98

#__ type_ start__ end____ width___ exp.time_
 25 omega   87.00  178.00   1.0000   10.0000
omega____ theta____ kappa____ phi______ frames
    -      112.0000   34.0000 -116.3766 91

#__ type_ start__ end____ width___ exp.time_
 26 omega   36.00  110.00   1.0000   10.0000
omega____ theta____ kappa____ phi______ frames
    -      112.0000 -111.0000 -120.0000 74

#__ type_ start__ end____ width___ exp.time_
 27 omega   36.00  116.00   1.0000   10.0000
omega____ theta____ kappa____ phi______ frames
    -      112.0000 -111.0000  -30.0000 80

#__ type_ start__ end____ width___ exp.time_
 28 omega   36.00  116.00   1.0000   10.0000
omega____ theta____ kappa____ phi______ frames
    -      112.0000 -111.0000   90.0000 80

#__ type_ start__ end____ width___ exp.time_
 29 omega   39.00   98.00   1.0000   10.0000
omega____ theta____ kappa____ phi______ frames
    -      112.0000  -45.0000  120.0000 59

#__ type_ start__ end____ width___ exp.time_
 30 omega   59.00  178.00   1.0000   10.0000
omega____ theta____ kappa____ phi______ frames
    -      112.0000   15.0000    0.0000 119

#__ type_ start__ end____ width___ exp.time_
 31 omega   36.00  145.00   1.0000   10.0000
omega____ theta____ kappa____ phi______ frames
    -      112.0000  -77.0000  -30.0000 109

#__ type_ start__ end____ width___ exp.time_
 32 omega  -69.00   33.00   1.0000    2.5000
omega____ theta____ kappa____ phi______ frames
    -      -40.5313   57.0000 -150.0000 102

#__ type_ start__ end____ width___ exp.time_
 33 omega -113.00  -12.00   1.0000    2.5000
omega____ theta____ kappa____ phi______ frames
    -      -40.5313  -57.0000   60.0000 101

#__ type_ start__ end____ width___ exp.time_
 34 omega -117.00   -8.00   1.0000    2.5000
omega____ theta____ kappa____ phi______ frames
    -      -40.5313  -77.0000    0.0000 109

#__ type_ start__ end____ width___ exp.time_
 35 omega -113.00  -12.00   1.0000    2.5000
omega____ theta____ kappa____ phi______ frames
    -      -40.5313  -57.0000  150.0000 101

#__ type_ start__ end____ width___ exp.time_
 36 omega    8.00  117.00   1.0000    2.5000
omega____ theta____ kappa____ phi______ frames
    -       40.5313   77.0000    0.0000 109

#__ type_ start__ end____ width___ exp.time_
 37 omega    8.00  117.00   1.0000    2.5000
omega____ theta____ kappa____ phi______ frames
    -       40.5313   77.0000  -90.0000 109

#__ type_ start__ end____ width___ exp.time_
 38 omega    4.00   33.00   1.0000    2.5000
omega____ theta____ kappa____ phi______ frames
    -       40.5313   88.0000  142.5464 29

#__ type_ start__ end____ width___ exp.time_
 39 omega   81.00  178.00   1.0000   10.0000
omega____ theta____ kappa____ phi______ frames
    -      112.0000   71.0000  -15.4426 97

#__ type_ start__ end____ width___ exp.time_
 40 omega   82.00  178.00   1.0000   10.0000
omega____ theta____ kappa____ phi______ frames
    -      112.0000   64.0000 -165.5586 96

#__ type_ start__ end____ width___ exp.time_
 41 omega   83.00  143.00   1.0000   10.0000
omega____ theta____ kappa____ phi______ frames
    -      112.0000   61.0000 -120.0000 60

#__ type_ start__ end____ width___ exp.time_
 42 omega   83.00  178.00   1.0000   10.0000
omega____ theta____ kappa____ phi______ frames
    -      112.0000   59.0000   73.6045 95
;
_diffrn_measurement_device 'four-circle diffractometer'
_diffrn_measurement_device_type 'SuperNova, Dual, Cu at zero, Atlas'
_diffrn_measurement_method '\w scans'
_diffrn_orient_matrix_UB_11 -0.1174481000
_diffrn_orient_matrix_UB_12 0.0014251000
_diffrn_orient_matrix_UB_13 -0.0154380000
_diffrn_orient_matrix_UB_21 -0.0254963000
_diffrn_orient_matrix_UB_22 0.0910424000
_diffrn_orient_matrix_UB_23 0.0071715000
_diffrn_orient_matrix_UB_31 0.0242453000
_diffrn_orient_matrix_UB_32 0.0306652000
_diffrn_orient_matrix_UB_33 -0.0736600000
_diffrn_radiation_monochromator mirror
_diffrn_radiation_probe x-ray
_diffrn_radiation_type CuK\a
_diffrn_radiation_wavelength 1.54184
_diffrn_reflns_av_R_equivalents 0.0359
_diffrn_reflns_av_unetI/netI 0.0437
_diffrn_reflns_Laue_measured_fraction_full 0.991
_diffrn_reflns_Laue_measured_fraction_max 0.999
_diffrn_reflns_limit_h_max 15
_diffrn_reflns_limit_h_min -15
_diffrn_reflns_limit_k_max 20
_diffrn_reflns_limit_k_min -20
_diffrn_reflns_limit_l_max 26
_diffrn_reflns_limit_l_min -26
_diffrn_reflns_number 89025
_diffrn_reflns_point_group_measured_fraction_full 0.991
_diffrn_reflns_point_group_measured_fraction_max 0.999
_diffrn_reflns_theta_full 25.000
_diffrn_reflns_theta_max 68.244
_diffrn_reflns_theta_min 2.168
_diffrn_source 'sealed X-ray tube'
_diffrn_source_type 'SuperNova (Cu) X-ray Source'
_exptl_absorpt_coefficient_mu 2.816
_exptl_absorpt_correction_T_max 1.00000
_exptl_absorpt_correction_T_min 0.68663
_exptl_absorpt_correction_type multi-scan
_exptl_absorpt_process_details
;
CrysAlisPro, Agilent Technologies,
Version 1.171.37.35 (release 13-08-2014 CrysAlis171 .NET)
(compiled Aug 13 2014,18:06:01)
Empirical absorption correction using spherical harmonics,
 implemented in SCALE3 ABSPACK scaling algorithm.
Empirical absorption correction using spherical harmonics,
 implemented in SCALE3 ABSPACK scaling algorithm.
;
_exptl_crystal_colour yellow
_exptl_crystal_colour_primary yellow
_exptl_crystal_density_diffrn 1.525
_exptl_crystal_description block
_exptl_crystal_F_000 2014
_exptl_crystal_size_max 0.5022
_exptl_crystal_size_mid 0.2952
_exptl_crystal_size_min 0.2037
_refine_diff_density_max 1.402
_refine_diff_density_min -1.715
_refine_diff_density_rms 0.117
_refine_ls_extinction_method none
_refine_ls_goodness_of_fit_ref 1.635
_refine_ls_hydrogen_treatment constr
_refine_ls_matrix_type full
_refine_ls_number_parameters 1025
_refine_ls_number_reflns 15599
_refine_ls_number_restraints 724
_refine_ls_restrained_S_all 1.684
_refine_ls_R_factor_all 0.1154
_refine_ls_R_factor_gt 0.1061
_refine_ls_shift/su_max 0.001
_refine_ls_shift/su_mean 0.000
_refine_ls_structure_factor_coef Fsqd
_refine_ls_weighting_details 'w=1/[\s^2^(Fo^2^)+(0.2000P)^2^] where P=(Fo^2^+2Fc^2^)/3'
_refine_ls_weighting_scheme calc
_refine_ls_wR_factor_gt 0.3443
_refine_ls_wR_factor_ref 0.3602
_reflns_Friedel_coverage 0.000
_reflns_number_gt 12831
_reflns_number_total 15599
_reflns_threshold_expression 'I > 2\s(I)'
_cod_data_source_file c7nj00909g2.cif
_cod_data_source_block rx-para-nini
_cod_database_code 7056229
_chemical_oxdiff_formula 'C50 H100 N4 P4 F24 Ni2'
_shelx_space_group_comment
;
The symmetry employed for this shelxl refinement is uniquely defined
by the following loop, which should always be used as a source of
symmetry information in preference to the above space-group names.
They are only intended as comments.
;
_cell_oxdiff_angle_alpha 76.752(3)
_cell_oxdiff_angle_beta 87.027(3)
_cell_oxdiff_angle_gamma 81.031(3)
_cell_oxdiff_length_a 12.7226(4)
_cell_oxdiff_length_b 16.6566(6)
_cell_oxdiff_length_c 20.9375(6)
_cell_oxdiff_measurement_reflns_used 24515
_cell_oxdiff_volume 4265.5(2)
_reflns_odcompleteness_completeness 100.00
_reflns_odcompleteness_iscentric 1
_reflns_odcompleteness_theta 66.97
_olex2_refinement_description
;
1. Fixed Uiso
 At 1.2 times of:
  All C(H) groups, All C(H,H) groups, All C(H,H,H,H) groups, All N(H) groups
 At 1.5 times of:
  All C(H,H,H) groups
2. Restrained distances
 H4-H31B
 2 with sigma of 0.04
 Cl1-C65 \\sim Cl2-C65
 with sigma of 0.02
 F3B-F4B \\sim F4B-F5B \\sim F5B-F6B \\sim F6B-F3B
 with sigma of 0.02
 F19B-F20B \\sim F19B-F22B
 with sigma of 0.02
 C54-C55 \\sim C56-C55 \\sim C56-C57 \\sim C54-C53 \\sim C57-C58 \\sim C44-C45
\\sim C43-C44 \\sim C43-C42
 \\sim C42-C41 \\sim C45-C46
 with sigma of 0.02
 P4A-F22A \\sim P4A-F24A \\sim P4A-F21A \\sim P4A-F20A \\sim P4A-F23A \\sim
P4A-F19A
 with sigma of 0.02
 P4A-F22A \\sim P4A-F23A
 with sigma of 0.02
 P4B-F22B \\sim P4B-F20B \\sim P4B-F24B \\sim P4B-F21B \\sim P4B-F23B \\sim
P4B-F19B
 with sigma of 0.02
 C31A-C6 \\sim C31B-C4
 with sigma of 0.02
 Ni2B-N6B \\sim Ni2B-N7B \\sim Ni2B-N8B \\sim Ni2B-N9B \\sim Ni2A-N9A \\sim
Ni2A-N6A \\sim Ni2A-N7A ~
 Ni2A-N8A
 with sigma of 0.02
 N8B-C21B \\sim N8A-C21A \\sim N7A-C19A \\sim N7B-C19B \\sim N6A-C16A \\sim
N6B-C16B \\sim N9B-C24B ~
 N9A-C24A
 with sigma of 0.02
 C23B-C22B \\sim C23A-C22A \\sim C18B-C17B \\sim C18A-C17A
 with sigma of 0.02
 C21B-C20B \\sim C20B-C19B \\sim C20A-C19A \\sim C21A-C20A \\sim C25A-C16A
\\sim C25B-C16B \\sim C25A-
 C24A \\sim C25B-C24B
 with sigma of 0.02
 N7A-C18A \\sim N7B-C18B \\sim N6A-C17A \\sim N6B-C17B \\sim N9B-C23B \\sim
N8B-C22B \\sim N8A-C22A ~
 N9A-C23A
 with sigma of 0.02
 C26B-C25B \\sim C26A-C25A \\sim C40-C20A
 with sigma of 0.02
 N10A-C26A \\sim N10B-C26B \\sim N12-C40
 with sigma of 0.02
 N8B-C21B \\sim N7B-C19B \\sim N6B-C16B \\sim N9B-C24B
 with sigma of 0.02
 C21B-C19B \\sim C16B-C24B
 with sigma of 0.02
 C40-C20B \\sim C40-C20A
 with sigma of 0.02
 P1-F3B \\sim P1-F6B \\sim P1-F6A \\sim P1-F3A \\sim P1-F5B \\sim P1-F5A \\sim
P1-F4B \\sim P1-F4A
 with sigma of 0.02
 C23B-N8B \\sim C22B-N9B \\sim N6B-C18B \\sim N7B-C17B
 with sigma of 0.02
 N8B-N7B \\sim N9B-N6B
 with sigma of 0.02
 N8B-N9B \\sim N6B-N7B
 with sigma of 0.02
 N11B-C31B \\sim N11A-C31A
 with sigma of 0.02
3. Restrained planarity
 Ni2B, N6B, N7B, N8B, N9B
 with sigma of 0.1
 N10B, C16B, C25B, C26B, C27B
 with sigma of 0.1
4. Uiso/Uaniso restraints and constraints
N10B \\sim C26B \\sim C27B \\sim C28B \\sim C29B \\sim C30B: within 1.7A with
sigma of 0.04 and sigma for terminal atoms of 0.08
Uanis(C66) \\sim Ueq: with sigma of 0.1 and sigma for terminal atoms of 0.2
Uanis(C67) \\sim Ueq, : with sigma of 0.1 and sigma for terminal atoms of 0.2
5. Rigid body (RIGU) restrains
 C41, C42, C43, C44, C45, C46
 with sigma for 1-2 distances of 0.004 and sigma for 1-3 distances of 0.004
 C53, C54, C55, C56, C57, C58
 with sigma for 1-2 distances of 0.004 and sigma for 1-3 distances of 0.004
 P4A, P1, P3, P4B, P2, F19A, F20A, F21A, F22A, F23A, F24A, F1, F2, F3A, F3B,
 F4A, F4B, F5A, F5B, F6A, F6B, F13, F14, F15, F16, F17, F18, F19B, F20B, F21B,
 F22B, F23B, F24B, F7, F8, F9, F10, F11, F12
 with sigma for 1-2 distances of 0.004 and sigma for 1-3 distances of 0.004
 Cl1, Cl2, C65
 with sigma for 1-2 distances of 0.004 and sigma for 1-3 distances of 0.004
 N13, C66, C67
 with sigma for 1-2 distances of 0.004 and sigma for 1-3 distances of 0.004
6. Others
 Sof(N11B)=Sof(H11B)=Sof(H32c)=Sof(H32d)=Sof(C31B)=Sof(H31B)=1-FVAR(1)
 Sof(N11A)=Sof(H11A)=Sof(C31A)=Sof(H31A)=Sof(H32a)=Sof(H32b)=FVAR(1)
 Sof(Ni2B)=Sof(N6B)=Sof(N7B)=Sof(N8B)=Sof(N9B)=Sof(C16B)=Sof(H16B)=Sof(C17B)=
 Sof(H17c)=Sof(H17d)=Sof(C18B)=Sof(H18c)=Sof(H18d)=Sof(C19B)=Sof(H19B)=
 Sof(C20B)=Sof(C21B)=Sof(H21B)=Sof(C22B)=Sof(H22c)=Sof(H22d)=Sof(C23B)=
 Sof(H23c)=Sof(H23d)=Sof(C24B)=Sof(H24B)=Sof(C25B)=Sof(C26B)=Sof(H26B)=
 Sof(N10B)=Sof(C27B)=Sof(H27a)=Sof(H27b)=Sof(C28B)=Sof(H28a)=Sof(H28b)=
 Sof(H28c)=Sof(C29B)=Sof(H29a)=Sof(H29b)=Sof(C30B)=Sof(H30a)=Sof(H30b)=
 Sof(H30c)=Sof(H40a)=1-FVAR(2)
 Sof(Ni2A)=Sof(N6A)=Sof(N7A)=Sof(N8A)=Sof(N9A)=Sof(N10A)=Sof(C16A)=Sof(H16A)=
 Sof(C17A)=Sof(H17a)=Sof(H17b)=Sof(C18A)=Sof(H18a)=Sof(H18b)=Sof(C19A)=
 Sof(H19A)=Sof(C20A)=Sof(C21A)=Sof(H21A)=Sof(C22A)=Sof(H22a)=Sof(H22b)=
 Sof(C23A)=Sof(H23a)=Sof(H23b)=Sof(C24A)=Sof(H24A)=Sof(C25A)=Sof(C26A)=
 Sof(H26A)=Sof(C27A)=Sof(H27c)=Sof(H27d)=Sof(C28A)=Sof(H28d)=Sof(H28e)=
 Sof(H28f)=Sof(C29A)=Sof(H29c)=Sof(H29d)=Sof(C30A)=Sof(H30d)=Sof(H30e)=
 Sof(H30f)=Sof(H40)=FVAR(2)
 Sof(F3B)=Sof(F4B)=Sof(F5B)=Sof(F6B)=1-FVAR(3)
 Sof(F3A)=Sof(F4A)=Sof(F5A)=Sof(F6A)=FVAR(3)
 Sof(P4B)=Sof(F19B)=Sof(F20B)=Sof(F21B)=Sof(F22B)=Sof(F23B)=Sof(F24B)=1-FVAR(4)
 Sof(P4A)=Sof(F19A)=Sof(F20A)=Sof(F21A)=Sof(F22A)=Sof(F23A)=Sof(F24A)=FVAR(4)
 Fixed Sof: N13(0.5) C66(0.5) H66a(0.5) H66b(0.5) H66c(0.5) C67(0.5)
7.a Free rotating group:
 N13(C31B)
7.b Secondary CH2 refined with riding coordinates:
 C2(H2a,H2b), C3(H3a,H3b), C7(H7a,H7b), C8(H8a,H8b), C12(H12a,H12b), C14(H14a,
 H14b), C17A(H17a,H17b), C17B(H17c,H17d), C18A(H18a,H18b), C18B(H18c,H18d),
 C22A(H22a,H22b), C22B(H22c,H22d), C23A(H23a,H23b), C23B(H23c,H23d), C27B(H27a,
 H27b), C29B(H29a,H29b), C27A(H27c,H27d), C29A(H29c,H29d), C32(H32a,H32b),
 C32(H32c,H32d), C39(H39a,H39b), C47(H47a,H47b), C48(H48a,H48b), C49(H49a,H49b),
  C50(H50a,H50b), C51(H51a,H51b), C52(H52a,H52b), C59(H59a,H59b), C60(H60a,
 H60b), C61(H61a,H61b), C62(H62a,H62b), C63(H63a,H63b), C64(H64a,H64b),
 C65(H65a,H65b)
7.c Me refined with riding coordinates:
 C28B(H28a,H28b,H28c), C30B(H30a,H30b,H30c)
7.d Aromatic/amide H refined with riding coordinates:
 N11A(H11A), N11B(H11B), N12(H12), C1(H1), C4(H4), C6(H6), C9(H9), C11(H11),
 C16A(H16A), C16B(H16B), C19A(H19A), C19B(H19B), C21A(H21A), C21B(H21B),
 C24A(H24A), C24B(H24B), C26A(H26A), C26B(H26B), C31A(H31A), C34(H34), C35(H35),
  C37(H37), C38(H38), C40(H40a), C40(H40), C42(H42), C43(H43), C44(H44),
 C45(H45), C54(H54), C55(H55), C56(H56), C57(H57), C31B(H31B)
7.e Idealised Me refined as rotating group:
 C13(H13a,H13b,H13c), C15(H15a,H15b,H15c), C28A(H28d,H28e,H28f), C30A(H30d,
 H30e,H30f), C66(H66a,H66b,H66c)
;
_shelx_shelxl_version_number 2014/7
_olex2_submission_special_instructions 'No special instructions were received'

loop_
_space_group_symop_id
_space_group_symop_operation_xyz
1 'x, y, z'
2 '-x, -y, -z'

loop_
_atom_site_label
_atom_site_type_symbol
_atom_site_fract_x
_atom_site_fract_y
_atom_site_fract_z
_atom_site_U_iso_or_equiv
_atom_site_adp_type
_atom_site_occupancy
_atom_site_site_symmetry_order
_atom_site_calc_flag
_atom_site_refinement_flags_posn
_atom_site_refinement_flags_adp
_atom_site_refinement_flags_occupancy
_atom_site_disorder_assembly
_atom_site_disorder_group
Ni1 Ni 0.30644(5) 1.12241(4) 0.36438(3) 0.0510(2) Uani 1 1 d . . . . .
Ni2A Ni 0.90792(9) 0.55353(9) -0.11286(6) 0.0554(4) Uani 0.827(5) 1 d D . P A 1
Ni2B Ni 0.9305(6) 0.5756(4) -0.1026(3) 0.0578(16) Uiso 0.173(5) 1 d D . P A 2
P4A P 0.8644(5) 0.5078(2) -0.4191(3) 0.140(2) Uani 0.573(5) 1 d D U P B 5
F19A F 0.8436(13) 0.4547(7) -0.3486(5) 0.171(4) Uani 0.573(5) 1 d D U P B 5
F20A F 0.9855(10) 0.4749(6) -0.3999(6) 0.161(4) Uani 0.573(5) 1 d D U P B 5
F21A F 0.8941(13) 0.5625(8) -0.4874(7) 0.192(5) Uani 0.573(5) 1 d D U P B 5
F22A F 0.7421(10) 0.5469(6) -0.4365(7) 0.162(4) Uani 0.573(5) 1 d D U P B 5
F23A F 0.8559(13) 0.4287(6) -0.4490(6) 0.174(4) Uani 0.573(5) 1 d D U P B 5
F24A F 0.8754(12) 0.5858(6) -0.3884(7) 0.182(5) Uani 0.573(5) 1 d D U P B 5
N1 N 0.2078(3) 1.1380(2) 0.43005(18) 0.0568(8) Uani 1 1 d . . . . .
N2 N 0.2330(3) 1.0398(2) 0.35156(19) 0.0591(8) Uani 1 1 d . . . . .
N3 N 0.4048(3) 1.1085(2) 0.29768(17) 0.0597(8) Uani 1 1 d . . . . .
N4 N 0.3801(3) 1.2050(2) 0.37620(17) 0.0562(8) Uani 1 1 d . . . . .
N5 N 0.2427(5) 1.2863(3) 0.5764(2) 0.0841(13) Uani 1 1 d . . . . .
N6A N 0.9166(4) 0.5023(3) -0.1834(3) 0.0644(12) Uani 0.827(5) 1 d D . P A 1
N6B N 0.958(2) 0.5297(16) -0.1769(9) 0.083(8) Uiso 0.173(5) 1 d D . P A 2
N7A N 0.7774(5) 0.5148(3) -0.0936(2) 0.0652(13) Uani 0.827(5) 1 d D . P A 1
N7B N 0.8179(17) 0.5127(14) -0.0903(11) 0.063(8) Uiso 0.173(5) 1 d D . P A 2
N8A N 0.8984(4) 0.6050(4) -0.0421(3) 0.0596(11) Uani 0.827(5) 1 d D . P A 1
N8B N 0.904(2) 0.6226(17) -0.0299(11) 0.066(11) Uiso 0.173(5) 1 d D . P A 2
N9A N 1.0363(3) 0.5928(3) -0.1337(2) 0.0598(11) Uani 0.827(5) 1 d D . P A 1
N9B N 1.0464(16) 0.6358(16) -0.1161(12) 0.083(8) Uiso 0.173(5) 1 d D . P A 2
N10A N 1.1705(5) 0.6246(4) -0.3412(4) 0.0897(17) Uani 0.827(5) 1 d D . P A 1
N11A N 0.2568(4) 0.9511(3) 0.1719(2) 0.0586(14) Uani 0.777(13) 1 d D . P C 3
H11A H 0.1995 0.9422 0.1963 0.070 Uiso 0.777(13) 1 calc R . P C 3
N11B N 0.3110(12) 0.9723(9) 0.1525(7) 0.046(4) Uiso 0.223(13) 1 d D . P C 4
H11B H 0.3600 1.0045 0.1387 0.055 Uiso 0.223(13) 1 calc R . P C 4
N12 N 0.6426(4) 0.6010(3) 0.1004(2) 0.0749(11) Uani 1 1 d D . . . .
H12 H 0.6924 0.6300 0.1057 0.090 Uiso 1 1 calc R . . . .
C1 C 0.2097(4) 1.1834(3) 0.4725(2) 0.0605(10) Uani 1 1 d . . . . .
H1 H 0.1554 1.1818 0.5055 0.073 Uiso 1 1 calc R . . . .
C2 C 0.1169(4) 1.0926(3) 0.4306(3) 0.0670(11) Uani 1 1 d . . . . .
H2A H 0.0606 1.1272 0.4012 0.080 Uiso 1 1 calc R . . . .
H2B H 0.0865 1.0780 0.4755 0.080 Uiso 1 1 calc R . . . .
C3 C 0.1602(4) 1.0144(3) 0.4067(3) 0.0706(12) Uani 1 1 d . . . . .
H3A H 0.1986 0.9720 0.4422 0.085 Uiso 1 1 calc R . . . .
H3B H 0.1015 0.9905 0.3922 0.085 Uiso 1 1 calc R . . . .
C4 C 0.2391(4) 1.0078(3) 0.3003(3) 0.0700(12) Uani 1 1 d D . . . .
H4 H 0.1912 0.9702 0.2979 0.084 Uiso 1 1 calc DR . . . .
C5 C 0.3138(4) 1.0257(3) 0.2469(2) 0.0704(13) Uani 1 1 d . . . . .
C6 C 0.3953(4) 1.0707(3) 0.2512(2) 0.0620(10) Uani 1 1 d D . . . .
H6 H 0.4482 1.0740 0.2173 0.074 Uiso 1 1 calc R . . . .
C7 C 0.4984(4) 1.1468(3) 0.3001(2) 0.0683(11) Uani 1 1 d . . . . .
H7A H 0.5310 1.1610 0.2558 0.082 Uiso 1 1 calc R . . . .
H7B H 0.5515 1.1081 0.3296 0.082 Uiso 1 1 calc R . . . .
C8 C 0.4631(4) 1.2253(3) 0.3256(2) 0.0671(11) Uani 1 1 d . . . . .
H8A H 0.5239 1.2415 0.3449 0.081 Uiso 1 1 calc R . . . .
H8B H 0.4341 1.2720 0.2896 0.081 Uiso 1 1 calc R . . . .
C9 C 0.3660(4) 1.2448(3) 0.4220(2) 0.0634(10) Uani 1 1 d . . . . .
H9 H 0.4121 1.2845 0.4220 0.076 Uiso 1 1 calc R . . . .
C10 C 0.2875(4) 1.2350(3) 0.4729(2) 0.0658(11) Uani 1 1 d . . . . .
C11 C 0.2930(5) 1.2846(4) 0.5192(3) 0.0788(14) Uani 1 1 d . . . . .
H11 H 0.3416 1.3237 0.5072 0.095 Uiso 1 1 calc R . . . .
C12 C 0.1719(5) 1.2293(4) 0.6097(2) 0.0786(14) Uani 1 1 d . . . . .
H12A H 0.1822 1.2189 0.6577 0.094 Uiso 1 1 calc R . . . .
H12B H 0.1913 1.1754 0.5965 0.094 Uiso 1 1 calc R . . . .
C13 C 0.0555(6) 1.2614(5) 0.5951(3) 0.095(2) Uani 1 1 d . . . . .
H13A H 0.0328 1.3101 0.6140 0.142 Uiso 1 1 calc GR . . . .
H13B H 0.0127 1.2176 0.6144 0.142 Uiso 1 1 calc GR . . . .
H13C H 0.0459 1.2773 0.5475 0.142 Uiso 1 1 calc GR . . . .
C14 C 0.2643(8) 1.3521(5) 0.6088(3) 0.103(2) Uani 1 1 d . . . . .
H14A H 0.2063 1.3621 0.6407 0.124 Uiso 1 1 calc R . . . .
H14B H 0.2666 1.4048 0.5755 0.124 Uiso 1 1 calc R . . . .
C15 C 0.3685(8) 1.3263(5) 0.6436(4) 0.104(2) Uani 1 1 d . . . . .
H15A H 0.3664 1.2739 0.6761 0.156 Uiso 1 1 calc GR . . . .
H15B H 0.3810 1.3697 0.6657 0.156 Uiso 1 1 calc GR . . . .
H15C H 0.4261 1.3185 0.6116 0.156 Uiso 1 1 calc GR . . . .
C16A C 0.9768(5) 0.5164(3) -0.2340(3) 0.0647(13) Uani 0.827(5) 1 d D . P A 1
H16A H 0.9658 0.4910 -0.2689 0.078 Uiso 0.827(5) 1 calc R . P A 1
C16B C 1.033(2) 0.5471(19) -0.2198(14) 0.070(9) Uiso 0.173(5) 1 d D . P A 2
H16B H 1.0342 0.5237 -0.2572 0.084 Uiso 0.173(5) 1 calc R . P A 2
C17A C 0.8426(5) 0.4405(4) -0.1767(4) 0.0735(16) Uani 0.827(5) 1 d D . P A 1
H17A H 0.8739 0.3862 -0.1492 0.088 Uiso 0.827(5) 1 calc R . P A 1
H17B H 0.8263 0.4322 -0.2202 0.088 Uiso 0.827(5) 1 calc R . P A 1
C17B C 0.884(2) 0.476(2) -0.1898(11) 0.070(8) Uiso 0.173(5) 1 d D . P A 2
H17C H 0.9235 0.4284 -0.2059 0.084 Uiso 0.173(5) 1 calc R . P A 2
H17D H 0.8323 0.5080 -0.2234 0.084 Uiso 0.173(5) 1 calc R . P A 2
C18A C 0.7441(5) 0.4765(4) -0.1445(3) 0.0760(16) Uani 0.827(5) 1 d D . P A 1
H18A H 0.7002 0.5191 -0.1773 0.091 Uiso 0.827(5) 1 calc R . P A 1
H18B H 0.7012 0.4321 -0.1246 0.091 Uiso 0.827(5) 1 calc R . P A 1
C18B C 0.828(3) 0.4459(18) -0.1272(15) 0.093(10) Uiso 0.173(5) 1 d D . P A 2
H18C H 0.7566 0.4342 -0.1358 0.112 Uiso 0.173(5) 1 calc R . P A 2
H18D H 0.8689 0.3940 -0.1018 0.112 Uiso 0.173(5) 1 calc R . P A 2
C19A C 0.7158(7) 0.5220(5) -0.0445(3) 0.0632(17) Uani 0.827(5) 1 d D . P A 1
H19A H 0.6534 0.4962 -0.0399 0.076 Uiso 0.827(5) 1 calc R . P A 1
C19B C 0.744(4) 0.507(4) -0.046(2) 0.11(3) Uiso 0.173(5) 1 d D . P A 2
H19B H 0.6928 0.4719 -0.0461 0.130 Uiso 0.173(5) 1 calc R . P A 2
C20A C 0.7335(7) 0.5660(8) 0.0039(5) 0.064(4) Uani 0.827(5) 1 d D . P A 1
C20B C 0.737(4) 0.554(4) 0.005(3) 0.064(19) Uiso 0.173(5) 1 d D . P A 2
C21A C 0.8261(10) 0.6076(9) 0.0018(6) 0.074(5) Uani 0.827(5) 1 d D . P A 1
H21A H 0.8328 0.6378 0.0344 0.088 Uiso 0.827(5) 1 calc R . P A 1
C21B C 0.826(3) 0.599(3) 0.008(2) 0.036(9) Uiso 0.173(5) 1 d D . P A 2
H21B H 0.8265 0.6152 0.0482 0.043 Uiso 0.173(5) 1 calc R . P A 2
C22A C 0.9820(5) 0.6577(4) -0.0445(3) 0.0699(15) Uani 0.827(5) 1 d D . P A 1
H22A H 1.0009 0.6591 0.0005 0.084 Uiso 0.827(5) 1 calc R . P A 1
H22B H 0.9570 0.7154 -0.0686 0.084 Uiso 0.827(5) 1 calc R . P A 1
C22B C 0.998(3) 0.651(3) -0.0083(13) 0.113(15) Uiso 0.173(5) 1 d D . P A 2
H22C H 1.0444 0.6038 0.0191 0.135 Uiso 0.173(5) 1 calc R . P A 2
H22D H 0.9755 0.6937 0.0178 0.135 Uiso 0.173(5) 1 calc R . P A 2
C23A C 1.0769(5) 0.6200(4) -0.0791(3) 0.0723(15) Uani 0.827(5) 1 d D . P A 1
H23A H 1.1250 0.6618 -0.0958 0.087 Uiso 0.827(5) 1 calc R . P A 1
H23B H 1.1169 0.5719 -0.0486 0.087 Uiso 0.827(5) 1 calc R . P A 1
C23B C 1.056(4) 0.688(3) -0.0687(19) 0.14(2) Uiso 0.173(5) 1 d D . P A 2
H23C H 1.0248 0.7462 -0.0865 0.166 Uiso 0.173(5) 1 calc R . P A 2
H23D H 1.1323 0.6861 -0.0592 0.166 Uiso 0.173(5) 1 calc R . P A 2
C24A C 1.0898(4) 0.5970(4) -0.1892(3) 0.0654(14) Uani 0.827(5) 1 d D . P A 1
H24A H 1.1529 0.6219 -0.1942 0.078 Uiso 0.827(5) 1 calc R . P A 1
C24B C 1.113(3) 0.639(2) -0.1655(13) 0.085(9) Uiso 0.173(5) 1 d D . P A 2
H24B H 1.1670 0.6737 -0.1668 0.101 Uiso 0.173(5) 1 calc R . P A 2
C25A C 1.0586(5) 0.5664(3) -0.2426(3) 0.0635(13) Uani 0.827(5) 1 d D . P A 1
C25B C 1.1146(17) 0.5972(16) -0.2182(12) 0.088(12) Uiso 0.173(5) 1 d D . P A 2
C26A C 1.1015(6) 0.5801(4) -0.3073(4) 0.0808(18) Uani 0.827(5) 1 d D . P A 1
H26A H 1.0727 0.5487 -0.3329 0.097 Uiso 0.827(5) 1 calc R . P A 1
C26B C 1.20016(6) 0.61677(5) -0.26202(4) 0.101(11) Uiso 0.173(5) 1 d D U P A 2
H26B H 1.2424 0.6532 -0.2502 0.122 Uiso 0.173(5) 1 calc R . P A 2
N10B N 1.23028(7) 0.59285(5) -0.31591(4) 0.066(5) Uiso 0.173(5) 1 d DG U P A 2
C27B C 1.17844(7) 0.53827(5) -0.34582(4) 0.19(3) Uiso 0.173(5) 1 d G U P A 2
H27A H 1.1392 0.5026 -0.3114 0.226 Uiso 0.173(5) 1 calc R . P A 2
H27B H 1.2335 0.5013 -0.3650 0.226 Uiso 0.173(5) 1 calc R . P A 2
C28B C 1.10191(7) 0.58730(6) -0.39887(4) 0.23(4) Uiso 0.173(5) 1 d G U P A 2
H28A H 1.0690 0.5486 -0.4176 0.349 Uiso 0.173(5) 1 calc R . P A 2
H28B H 1.0465 0.6231 -0.3799 0.349 Uiso 0.173(5) 1 calc R . P A 2
H28C H 1.1407 0.6218 -0.4335 0.349 Uiso 0.173(5) 1 calc R . P A 2
C29B C 1.33017(8) 0.61805(5) -0.34772(5) 0.19(3) Uiso 0.173(5) 1 d G U P A 2
H29A H 1.3343 0.6759 -0.3447 0.226 Uiso 0.173(5) 1 calc R . P A 2
H29B H 1.3300 0.6169 -0.3948 0.226 Uiso 0.173(5) 1 calc R . P A 2
C30B C 1.42619(7) 0.56122(5) -0.31609(5) 0.23(4) Uiso 0.173(5) 1 d G U P A 2
H30A H 1.4909 0.5796 -0.3383 0.348 Uiso 0.173(5) 1 calc R . P A 2
H30B H 1.4273 0.5630 -0.2697 0.348 Uiso 0.173(5) 1 calc R . P A 2
H30C H 1.4230 0.5040 -0.3197 0.348 Uiso 0.173(5) 1 calc R . P A 2
C27A C 1.18541(8) 0.63127(6) -0.41131(4) 0.109(3) Uani 0.827(5) 1 d G . P A 1
H27C H 1.1586 0.5841 -0.4234 0.131 Uiso 0.827(5) 1 calc R . P A 1
H27D H 1.2624 0.6270 -0.4222 0.131 Uiso 0.827(5) 1 calc R . P A 1
C28A C 1.12878(8) 0.71210(6) -0.45101(4) 0.141(5) Uani 0.827(5) 1 d G . P A 1
H28D H 1.0562 0.7227 -0.4336 0.212 Uiso 0.827(5) 1 calc GR . P A 1
H28E H 1.1261 0.7083 -0.4969 0.212 Uiso 0.827(5) 1 calc GR . P A 1
H28F H 1.1672 0.7578 -0.4483 0.212 Uiso 0.827(5) 1 calc GR . P A 1
C29A C 1.23694(7) 0.66716(5) -0.30842(4) 0.105(3) Uani 0.827(5) 1 d G . P A 1
H29C H 1.1937 0.6899 -0.2741 0.126 Uiso 0.827(5) 1 calc R . P A 1
H29D H 1.2600 0.7146 -0.3409 0.126 Uiso 0.827(5) 1 calc R . P A 1
C30A C 1.33277(7) 0.61121(5) -0.27767(4) 0.125(4) Uani 0.827(5) 1 d G . P A 1
H30D H 1.3349 0.6133 -0.2314 0.187 Uiso 0.827(5) 1 calc GR . P A 1
H30E H 1.3970 0.6296 -0.3005 0.187 Uiso 0.827(5) 1 calc GR . P A 1
H30F H 1.3294 0.5539 -0.2809 0.187 Uiso 0.827(5) 1 calc GR . P A 1
C31A C 0.32227(4) 0.99467(4) 0.18835(3) 0.0517(15) Uani 0.777(13) 1 d DG . P C 3
H31A H 0.3804 1.0070 0.1593 0.062 Uiso 0.777(13) 1 calc R . P C 3
C32 C 0.27571(4) 0.91649(4) 0.11386(3) 0.0557(9) Uani 1 1 d G . . . .
H32A H 0.3090 0.9564 0.0793 0.067 Uiso 0.777(13) 1 calc R . P C 3
H32B H 0.2063 0.9107 0.0974 0.067 Uiso 0.777(13) 1 calc R . P C 3
H32C H 0.2770 0.9437 0.0666 0.067 Uiso 0.223(13) 1 calc R . P C 4
H32D H 0.2015 0.9081 0.1266 0.067 Uiso 0.223(13) 1 calc R . P C 4
C33 C 0.34624(4) 0.83240(4) 0.12499(3) 0.0535(8) Uani 1 1 d G . . . .
C34 C 0.41347(4) 0.80382(3) 0.17756(3) 0.0633(10) Uani 1 1 d G . . . .
H34 H 0.4141 0.8365 0.2092 0.076 Uiso 1 1 calc R . . . .
C35 C 0.48031(4) 0.72797(3) 0.18508(3) 0.0672(11) Uani 1 1 d G . . . .
H35 H 0.5270 0.7100 0.2212 0.081 Uiso 1 1 calc R . . . .
C36 C 0.47928(4) 0.67818(3) 0.14003(3) 0.0625(10) Uani 1 1 d G . . . .
C37 C 0.41076(4) 0.70847(4) 0.08582(3) 0.0645(10) Uani 1 1 d G . . . .
H37 H 0.4103 0.6763 0.0538 0.077 Uiso 1 1 calc R . . . .
C38 C 0.34524(4) 0.78316(4) 0.07877(3) 0.0619(10) Uani 1 1 d G . . . .
H38 H 0.2989 0.8019 0.0425 0.074 Uiso 1 1 calc R . . . .
C39 C 0.55220(5) 0.59558(3) 0.14820(3) 0.0713(12) Uani 1 1 d G . . . .
H39A H 0.5801 0.5789 0.1933 0.086 Uiso 1 1 calc R . . . .
H39B H 0.5112 0.5522 0.1419 0.086 Uiso 1 1 calc R . . . .
C40 C 0.65161(4) 0.56499(3) 0.05118(3) 0.0644(11) Uani 1 1 d DG . . . .
H40A H 0.5907 0.5416 0.0444 0.077 Uiso 0.173(5) 1 calc R . P A 2
H40 H 0.5963 0.5345 0.0468 0.077 Uiso 0.827(5) 1 calc R . P A 1
O1 O 0.07960(5) 1.12651(5) 0.16796(3) 0.0644(8) Uani 1 1 d G . . . .
O2 O 0.02934(5) 0.95744(5) 0.18754(3) 0.0931(14) Uani 1 1 d G . . . .
O3 O 0.14159(5) 0.82769(4) 0.28364(3) 0.0714(8) Uani 1 1 d G . . . .
O4 O 0.35751(5) 0.81805(4) 0.33566(3) 0.0666(8) Uani 1 1 d G . . . .
O5 O 0.52542(4) 0.88643(4) 0.28739(3) 0.0604(7) Uani 1 1 d G . . . .
O6 O 0.57146(4) 0.98606(4) 0.15376(3) 0.0600(7) Uani 1 1 d G . . . .
O7 O 0.42458(5) 1.07477(4) 0.04996(3) 0.0616(7) Uani 1 1 d G . . . .
O8 O 0.24488(5) 1.17941(4) 0.10655(3) 0.0600(7) Uani 1 1 d G . . . .
C41 C 0.21056(6) 1.21201(4) 0.15983(4) 0.0624(10) Uani 1 1 d DG U . . .
C42 C 0.25630(6) 1.27059(5) 0.18184(4) 0.0781(13) Uani 1 1 d DG U . . .
H42 H 0.3160 1.2921 0.1590 0.094 Uiso 1 1 calc R . . . .
C43 C 0.21503(6) 1.29838(5) 0.23765(4) 0.0894(16) Uani 1 1 d DG U . . .
H43 H 0.2472 1.3384 0.2525 0.107 Uiso 1 1 calc R . . . .
C44 C 0.12943(6) 1.26854(5) 0.27073(4) 0.0903(16) Uani 1 1 d DG U . . .
H44 H 0.1031 1.2870 0.3090 0.108 Uiso 1 1 calc R . . . .
C45 C 0.08020(6) 1.21126(5) 0.24890(4) 0.0790(13) Uani 1 1 d DG U . . .
H45 H 0.0196 1.1913 0.2717 0.095 Uiso 1 1 calc R . . . .
C46 C 0.12012(5) 1.18300(5) 0.19315(3) 0.0633(10) Uani 1 1 d DG U . . .
C47 C -0.01508(5) 1.09698(5) 0.20043(3) 0.0776(15) Uani 1 1 d G . . . .
H47A H -0.0746 1.1438 0.1962 0.093 Uiso 1 1 calc R . . . .
H47B H -0.0016 1.0736 0.2477 0.093 Uiso 1 1 calc R . . . .
C48 C -0.04291(5) 1.03238(5) 0.16971(4) 0.0918(19) Uani 1 1 d G . . . .
H48A H -0.1159 1.0215 0.1836 0.110 Uiso 1 1 calc R . . . .
H48B H -0.0418 1.0524 0.1214 0.110 Uiso 1 1 calc R . . . .
C49 C -0.01592(5) 0.88944(5) 0.22508(4) 0.0787(14) Uani 1 1 d G . . . .
H49A H -0.0733 0.8774 0.2001 0.094 Uiso 1 1 calc R . . . .
H49B H -0.0474 0.9034 0.2662 0.094 Uiso 1 1 calc R . . . .
C50 C 0.06780(5) 0.81443(4) 0.24104(4) 0.0765(13) Uani 1 1 d G . . . .
H50A H 0.0344 0.7648 0.2620 0.092 Uiso 1 1 calc R . . . .
H50B H 0.1045 0.8041 0.2002 0.092 Uiso 1 1 calc R . . . .
C51 C 0.21450(5) 0.75404(4) 0.30971(3) 0.0766(13) Uani 1 1 d G . . . .
H51A H 0.2636 0.7391 0.2746 0.092 Uiso 1 1 calc R . . . .
H51B H 0.1750 0.7068 0.3277 0.092 Uiso 1 1 calc R . . . .
C52 C 0.27614(6) 0.77101(4) 0.36283(3) 0.0826(16) Uani 1 1 d G . . . .
H52A H 0.2276 0.8021 0.3903 0.099 Uiso 1 1 calc R . . . .
H52B H 0.3080 0.7176 0.3912 0.099 Uiso 1 1 calc R . . . .
C53 C 0.41384(5) 0.84877(5) 0.37766(3) 0.0688(12) Uani 1 1 d DG U . . .
C54 C 0.38582(6) 0.84693(5) 0.44304(3) 0.0806(14) Uani 1 1 d DG U . . .
H54 H 0.3267 0.8211 0.4622 0.097 Uiso 1 1 calc R . . . .
C55 C 0.44493(6) 0.88319(6) 0.48082(3) 0.0870(15) Uani 1 1 d DG U . . .
H55 H 0.4248 0.8819 0.5253 0.104 Uiso 1 1 calc R . . . .
C56 C 0.53141(6) 0.92055(6) 0.45452(4) 0.0839(15) Uani 1 1 d DG U . . .
H56 H 0.5704 0.9451 0.4805 0.101 Uiso 1 1 calc R . . . .
C57 C 0.56071(5) 0.92187(5) 0.38978(3) 0.0723(12) Uani 1 1 d DG U . . .
H57 H 0.6212 0.9464 0.3714 0.087 Uiso 1 1 calc R . . . .
C58 C 0.50209(5) 0.88740(5) 0.35147(3) 0.0639(10) Uani 1 1 d DG U . . .
C59 C 0.62416(4) 0.91846(4) 0.26192(3) 0.0640(10) Uani 1 1 d G . . . .
H59A H 0.6857 0.8837 0.2867 0.077 Uiso 1 1 calc R . . . .
H59B H 0.6210 0.9764 0.2672 0.077 Uiso 1 1 calc R . . . .
C60 C 0.63711(4) 0.91642(4) 0.19123(3) 0.0632(10) Uani 1 1 d G . . . .
H60A H 0.7124 0.9182 0.1773 0.076 Uiso 1 1 calc R . . . .
H60B H 0.6168 0.8642 0.1841 0.076 Uiso 1 1 calc R . . . .
C61 C 0.58878(4) 0.99034(3) 0.08615(3) 0.0707(12) Uani 1 1 d G . . . .
H61A H 0.5582 0.9453 0.0733 0.085 Uiso 1 1 calc R . . . .
H61B H 0.6661 0.9831 0.0761 0.085 Uiso 1 1 calc R . . . .
C62 C 0.53695(5) 1.07343(4) 0.04870(3) 0.0698(12) Uani 1 1 d G . . . .
H62A H 0.5544 1.1181 0.0687 0.084 Uiso 1 1 calc R . . . .
H62B H 0.5638 1.0835 0.0028 0.084 Uiso 1 1 calc R . . . .
C63 C 0.36965(6) 1.15717(4) 0.02272(3) 0.0738(14) Uani 1 1 d G . . . .
H63A H 0.3049 1.1525 0.0004 0.089 Uiso 1 1 calc R . . . .
H63B H 0.4162 1.1876 -0.0105 0.089 Uiso 1 1 calc R . . . .
C64 C 0.33912(6) 1.20532(4) 0.07446(4) 0.0718(13) Uani 1 1 d G . . . .
H64A H 0.3971 1.1947 0.1065 0.086 Uiso 1 1 calc R . . . .
H64B H 0.3264 1.2658 0.0544 0.086 Uiso 1 1 calc R . . . .
P1 P 1.15925(6) 0.30664(5) -0.18509(4) 0.0663(3) Uani 1 1 d DG U . . .
F1 F 1.23622(6) 0.26198(5) -0.12372(4) 0.0798(8) Uani 1 1 d G U . . .
F2 F 1.08284(6) 0.35138(5) -0.24463(4) 0.0913(10) Uani 1 1 d G U . . .
F3A F 1.12306(6) 0.38244(4) -0.14879(4) 0.1023(16) Uani 0.892(6) 1 d DG U P D 7
F3B F 1.08597(6) 0.34457(4) -0.13181(4) 0.074(5) Uani 0.108(6) 1 d DG U P D 8
F4A F 1.06701(6) 0.25893(5) -0.14977(4) 0.0999(14) Uani 0.892(6) 1 d DG U P D 7
F4B F 1.11024(6) 0.22076(5) -0.15918(5) 0.075(5) Uani 0.108(6) 1 d DG U P D 8
F5A F 1.19755(7) 0.23540(5) -0.22312(5) 0.0775(10) Uani 0.892(6) 1 d DG U P D 7
F5B F 1.24290(7) 0.25942(5) -0.22790(5) 0.080(6) Uani 0.108(6) 1 d DG U P D 8
F6A F 1.25329(6) 0.35596(5) -0.21898(4) 0.0963(13) Uani 0.892(6) 1 d DG U P D 7
F6B F 1.22208(6) 0.38314(5) -0.19797(4) 0.085(6) Uani 0.108(6) 1 d DG U P D 8
P3 P 1.40003(6) 0.66794(5) -0.10578(5) 0.0881(5) Uani 1 1 d G U . . .
F13 F 1.31085(6) 0.66350(5) -0.04930(4) 0.1389(19) Uani 1 1 d G U . . .
F14 F 1.46572(6) 0.59512(6) -0.05461(5) 0.1249(16) Uani 1 1 d G U . . .
F15 F 1.48284(7) 0.67594(5) -0.16097(5) 0.169(3) Uani 1 1 d G U . . .
F16 F 1.32374(6) 0.73938(5) -0.14970(5) 0.182(3) Uani 1 1 d G U . . .
F17 F 1.34370(6) 0.60202(5) -0.13097(4) 0.1064(13) Uani 1 1 d G U . . .
F18 F 1.44751(6) 0.73153(6) -0.07393(6) 0.163(3) Uani 1 1 d G U . . .
P4B P 0.64406(6) 0.50391(7) -0.34704(5) 0.124(2) Uani 0.427(5) 1 d DG U P B 6
F19B F 0.54403(7) 0.56753(8) -0.36910(5) 0.152(4) Uani 0.427(5) 1 d DG U P B 6
F20B F 0.61510(6) 0.46732(7) -0.27821(5) 0.193(6) Uani 0.427(5) 1 d DG U P B 6
F21B F 0.75111(6) 0.44550(7) -0.33540(5) 0.166(5) Uani 0.427(5) 1 d DG U P B 6
F22B F 0.69676(7) 0.52179(8) -0.41821(5) 0.182(6) Uani 0.427(5) 1 d DG U P B 6
F23B F 0.61286(7) 0.42741(8) -0.36565(6) 0.186(6) Uani 0.427(5) 1 d DG U P B 6
F24B F 0.69626(6) 0.57234(7) -0.32883(4) 0.142(4) Uani 0.427(5) 1 d DG U P B 6
P2 P -0.18077(6) 1.05912(6) 0.38005(4) 0.0923(5) Uani 1 1 d G U . . .
F7 F -0.13130(6) 1.07660(6) 0.44347(4) 0.1156(15) Uani 1 1 d G U . . .
F8 F -0.08038(6) 0.99357(5) 0.37402(4) 0.153(2) Uani 1 1 d G U . . .
F9 F -0.23031(6) 1.04556(6) 0.31667(4) 0.1180(15) Uani 1 1 d G U . . .
F10 F -0.28227(6) 1.12959(6) 0.38467(4) 0.1154(14) Uani 1 1 d G U . . .
F11 F -0.24225(7) 0.99074(6) 0.42729(5) 0.1185(14) Uani 1 1 d G U . . .
F12 F -0.12113(6) 1.13066(5) 0.33472(4) 0.1218(16) Uani 1 1 d G U . . .
N13 N 0.4528(15) 0.6194(10) -0.4558(5) 0.163(7) Uiso 0.5 1 d . U P E -1
C31B C 0.2636(13) 0.9686(10) 0.2065(6) 0.045(4) Uiso 0.223(13) 1 d DG . P C 4
H31B H 0.2073 0.9374 0.2216 0.054 Uiso 0.223(13) 1 calc DR . P C 4
C66 C 0.5402(10) 0.4813(9) -0.4884(5) 0.117(5) Uani 0.5 1 d G U P E -1
H66A H 0.5712 0.4944 -0.5327 0.176 Uiso 0.5 1 calc GR . P E -1
H66B H 0.4860 0.4452 -0.4875 0.176 Uiso 0.5 1 calc GR . P E -1
H66C H 0.5961 0.4526 -0.4572 0.176 Uiso 0.5 1 calc GR . P E -1
C67 C 0.4916(10) 0.5580(9) -0.4703(5) 0.146(7) Uani 0.5 1 d G U P E -1
Cl1 Cl -0.07494(17) 1.17649(14) -0.00715(16) 0.1286(8) Uani 1 1 d D U . . .
Cl2 Cl 0.1080(2) 1.05346(16) -0.02672(13) 0.1233(7) Uani 1 1 d D U . . .
C65 C 0.0715(6) 1.1420(5) -0.0015(4) 0.110(2) Uani 1 1 d D U . . .
H65A H 0.1088 1.1862 -0.0287 0.131 Uiso 1 1 calc R . . . .
H65B H 0.0933 1.1337 0.0445 0.131 Uiso 1 1 calc R . . . .

loop_
_atom_site_aniso_label
_atom_site_aniso_U_11
_atom_site_aniso_U_22
_atom_site_aniso_U_33
_atom_site_aniso_U_23
_atom_site_aniso_U_13
_atom_site_aniso_U_12
Ni1 0.0441(4) 0.0536(4) 0.0502(4) -0.0044(3) 0.0015(3) -0.0030(3)
Ni2A 0.0426(5) 0.0524(6) 0.0641(6) 0.0014(5) -0.0028(4) -0.0067(4)
P4A 0.184(4) 0.0771(19) 0.149(3) 0.010(2) -0.080(3) -0.015(2)
F19A 0.240(10) 0.116(6) 0.151(6) -0.002(5) -0.085(6) -0.024(7)
F20A 0.207(7) 0.109(6) 0.166(8) -0.032(5) -0.084(6) 0.009(5)
F21A 0.215(10) 0.132(7) 0.204(8) 0.025(6) -0.072(7) -0.021(7)
F22A 0.208(7) 0.077(4) 0.190(9) 0.015(5) -0.083(6) -0.029(5)
F23A 0.240(11) 0.108(5) 0.171(8) -0.014(5) -0.111(7) -0.007(6)
F24A 0.210(10) 0.092(5) 0.239(10) -0.028(6) -0.098(8) 0.004(5)
N1 0.0462(17) 0.0610(19) 0.0570(18) -0.0045(15) 0.0043(14) -0.0036(14)
N2 0.0477(17) 0.0557(18) 0.068(2) -0.0051(15) -0.0040(15) -0.0007(14)
N3 0.060(2) 0.0568(18) 0.0511(17) 0.0003(14) 0.0022(14) 0.0059(15)
N4 0.0509(17) 0.0601(18) 0.0518(17) -0.0019(14) 0.0034(14) -0.0080(14)
N5 0.111(4) 0.073(3) 0.068(2) -0.025(2) 0.011(2) -0.003(2)
N6A 0.052(2) 0.051(2) 0.087(3) -0.007(2) -0.003(2) -0.010(2)
N7A 0.046(3) 0.071(3) 0.069(3) 0.005(2) 0.001(2) -0.008(2)
N8A 0.054(3) 0.060(3) 0.060(3) -0.002(3) -0.003(2) -0.011(2)
N9A 0.0381(18) 0.056(2) 0.077(3) 0.000(2) 0.0002(18) -0.0036(16)
N10A 0.080(4) 0.083(4) 0.100(4) -0.012(3) 0.016(3) -0.013(3)
N11A 0.058(3) 0.065(3) 0.052(2) -0.015(2) 0.007(2) -0.006(2)
N12 0.068(2) 0.060(2) 0.097(3) -0.018(2) 0.009(2) -0.0115(18)
C1 0.053(2) 0.065(2) 0.056(2) -0.0044(18) 0.0072(17) -0.0009(18)
C2 0.047(2) 0.073(3) 0.076(3) -0.006(2) 0.0044(19) -0.0106(19)
C3 0.050(2) 0.066(3) 0.092(3) -0.007(2) 0.004(2) -0.0124(19)
C4 0.064(3) 0.054(2) 0.087(3) -0.013(2) -0.024(2) 0.0071(19)
C5 0.079(3) 0.062(2) 0.060(2) -0.0092(19) -0.012(2) 0.020(2)
C6 0.067(2) 0.059(2) 0.049(2) -0.0023(17) -0.0024(18) 0.0103(19)
C7 0.058(2) 0.074(3) 0.064(2) -0.002(2) 0.0109(19) -0.004(2)
C8 0.060(2) 0.073(3) 0.062(2) -0.002(2) 0.012(2) -0.017(2)
C9 0.067(3) 0.058(2) 0.064(2) -0.0091(19) 0.000(2) -0.0121(19)
C10 0.073(3) 0.060(2) 0.060(2) -0.0118(19) 0.005(2) -0.002(2)
C11 0.093(4) 0.076(3) 0.067(3) -0.016(2) 0.007(3) -0.014(3)
C12 0.091(4) 0.078(3) 0.056(2) -0.007(2) 0.004(2) 0.009(3)
C13 0.091(4) 0.101(4) 0.077(3) -0.013(3) 0.009(3) 0.022(3)
C14 0.143(7) 0.086(4) 0.078(4) -0.024(3) 0.001(4) -0.002(4)
C15 0.140(7) 0.079(4) 0.093(4) -0.021(3) -0.020(4) -0.006(4)
C16A 0.061(3) 0.053(3) 0.075(3) -0.013(2) 0.006(3) 0.000(2)
C17A 0.073(4) 0.065(3) 0.085(4) -0.012(3) 0.005(3) -0.028(3)
C18A 0.056(3) 0.085(4) 0.083(4) -0.003(3) -0.005(3) -0.020(3)
C19A 0.054(3) 0.059(3) 0.063(4) 0.015(2) -0.004(2) -0.008(3)
C20A 0.049(4) 0.055(5) 0.073(6) 0.013(3) -0.002(2) -0.002(2)
C21A 0.067(5) 0.077(7) 0.063(5) 0.012(4) -0.007(3) -0.007(3)
C22A 0.053(3) 0.084(4) 0.068(3) -0.001(3) -0.010(2) -0.018(3)
C23A 0.049(3) 0.078(4) 0.083(4) 0.000(3) -0.006(3) -0.012(2)
C24A 0.047(3) 0.059(3) 0.083(4) -0.005(3) 0.003(3) -0.004(2)
C25A 0.063(3) 0.048(3) 0.074(3) -0.008(2) 0.012(3) -0.002(2)
C26A 0.077(4) 0.072(4) 0.089(4) -0.015(3) 0.018(3) -0.009(3)
C27A 0.105(6) 0.127(7) 0.096(6) -0.033(5) 0.021(5) -0.016(5)
C28A 0.195(14) 0.150(10) 0.077(5) 0.004(6) -0.009(7) -0.065(10)
C29A 0.106(6) 0.110(6) 0.091(5) -0.001(4) 0.022(5) -0.030(5)
C30A 0.128(8) 0.156(10) 0.093(6) -0.018(6) 0.014(6) -0.053(8)
C31A 0.039(2) 0.050(2) 0.055(3) 0.006(2) 0.0097(19) -0.0031(18)
C32 0.054(2) 0.061(2) 0.0483(19) -0.0052(16) 0.0071(16) -0.0101(17)
C33 0.055(2) 0.057(2) 0.0472(18) -0.0070(15) 0.0107(15) -0.0154(16)
C34 0.068(3) 0.063(2) 0.059(2) -0.0175(18) -0.0003(19) -0.0040(19)
C35 0.068(3) 0.069(3) 0.061(2) -0.011(2) -0.004(2) -0.002(2)
C36 0.058(2) 0.055(2) 0.073(3) -0.0115(19) 0.012(2) -0.0124(18)
C37 0.068(3) 0.062(2) 0.068(2) -0.021(2) 0.008(2) -0.018(2)
C38 0.063(2) 0.068(2) 0.057(2) -0.0119(18) 0.0017(18) -0.020(2)
C39 0.068(3) 0.056(2) 0.089(3) -0.016(2) 0.013(2) -0.009(2)
C40 0.058(2) 0.052(2) 0.076(3) -0.0011(19) -0.005(2) -0.0090(17)
O1 0.0517(15) 0.0643(17) 0.0676(17) -0.0002(14) 0.0123(13) -0.0050(13)
O2 0.0521(18) 0.073(2) 0.134(4) 0.014(2) 0.021(2) -0.0111(16)
O3 0.0629(18) 0.0633(18) 0.082(2) -0.0062(15) 0.0086(16) -0.0109(14)
O4 0.0661(18) 0.0710(18) 0.0539(15) -0.0046(13) 0.0045(13) 0.0013(15)
O5 0.0623(17) 0.0596(16) 0.0548(15) -0.0076(12) -0.0075(13) -0.0008(13)
O6 0.0486(14) 0.0639(16) 0.0602(15) -0.0048(13) -0.0003(12) 0.0003(12)
O7 0.0497(15) 0.0630(16) 0.0588(15) 0.0080(12) 0.0107(12) -0.0039(12)
O8 0.0503(15) 0.0557(15) 0.0671(17) -0.0019(13) 0.0051(13) -0.0064(12)
C41 0.063(2) 0.0482(19) 0.065(2) 0.0004(16) -0.0097(18) 0.0094(16)
C42 0.082(3) 0.051(2) 0.093(3) -0.005(2) -0.024(2) 0.008(2)
C43 0.112(4) 0.059(3) 0.090(3) -0.018(2) -0.037(3) 0.023(3)
C44 0.116(4) 0.068(3) 0.076(3) -0.015(2) -0.023(3) 0.026(3)
C45 0.084(3) 0.071(3) 0.066(3) -0.004(2) 0.001(2) 0.019(2)
C46 0.061(2) 0.058(2) 0.060(2) -0.0016(17) -0.0019(18) 0.0064(18)
C47 0.053(2) 0.076(3) 0.086(3) 0.009(2) 0.019(2) 0.001(2)
C48 0.046(2) 0.082(3) 0.135(5) 0.003(3) 0.003(3) -0.013(2)
C49 0.056(3) 0.075(3) 0.103(4) -0.008(3) 0.010(2) -0.024(2)
C50 0.073(3) 0.061(3) 0.091(3) -0.003(2) 0.004(3) -0.021(2)
C51 0.068(3) 0.063(3) 0.088(3) 0.000(2) 0.012(2) -0.008(2)
C52 0.082(3) 0.079(3) 0.070(3) 0.008(2) 0.012(3) 0.002(3)
C53 0.072(3) 0.071(3) 0.049(2) -0.0040(17) -0.0068(18) 0.022(2)
C54 0.074(3) 0.102(4) 0.050(2) -0.008(2) 0.0023(19) 0.019(3)
C55 0.080(3) 0.115(4) 0.054(2) -0.018(2) -0.011(2) 0.025(3)
C56 0.073(3) 0.109(4) 0.062(2) -0.023(2) -0.010(2) 0.019(3)
C57 0.072(3) 0.078(3) 0.060(2) -0.015(2) -0.009(2) 0.012(2)
C58 0.067(2) 0.065(2) 0.0492(19) -0.0073(17) -0.0085(17) 0.0154(18)
C59 0.051(2) 0.065(2) 0.067(2) -0.0013(19) -0.0106(18) 0.0014(18)
C60 0.049(2) 0.065(2) 0.067(2) -0.0059(19) -0.0023(18) 0.0030(18)
C61 0.051(2) 0.087(3) 0.063(2) -0.006(2) 0.0121(19) 0.003(2)
C62 0.052(2) 0.081(3) 0.062(2) 0.008(2) 0.0153(19) -0.007(2)
C63 0.060(2) 0.073(3) 0.067(3) 0.020(2) 0.011(2) -0.005(2)
C64 0.060(2) 0.055(2) 0.087(3) 0.011(2) 0.007(2) -0.0099(19)
P1 0.0618(6) 0.0604(6) 0.0708(7) -0.0105(5) -0.0111(5) 0.0057(5)
F1 0.0767(18) 0.0648(15) 0.0858(18) 0.0045(13) -0.0190(14) 0.0003(13)
F2 0.100(2) 0.085(2) 0.0828(19) -0.0263(15) -0.0318(17) 0.0254(17)
F3A 0.130(4) 0.086(2) 0.083(2) -0.029(2) -0.043(2) 0.036(2)
F3B 0.070(9) 0.071(10) 0.075(8) -0.017(7) -0.022(6) 0.014(7)
F4A 0.076(2) 0.140(4) 0.079(2) -0.013(2) -0.0005(18) -0.022(2)
F4B 0.070(10) 0.070(7) 0.082(10) -0.017(6) -0.011(7) 0.005(6)
F5A 0.073(2) 0.0602(17) 0.097(2) -0.0221(16) -0.0080(17) 0.0054(15)
F5B 0.084(10) 0.062(9) 0.083(9) -0.005(7) -0.004(7) 0.010(7)
F6A 0.116(3) 0.097(3) 0.083(2) -0.013(2) 0.001(2) -0.050(2)
F6B 0.096(10) 0.064(7) 0.084(11) 0.001(6) -0.024(8) 0.003(7)
P3 0.0874(10) 0.0740(8) 0.1006(10) 0.0036(7) -0.0088(8) -0.0374(7)
F13 0.088(3) 0.199(5) 0.138(4) -0.030(3) -0.006(2) -0.059(3)
F14 0.096(3) 0.132(3) 0.146(4) -0.019(3) -0.057(3) -0.014(2)
F15 0.165(5) 0.241(7) 0.129(4) -0.056(4) 0.028(4) -0.099(5)
F16 0.236(7) 0.097(3) 0.189(6) 0.022(4) -0.060(5) -0.016(4)
F17 0.102(3) 0.090(2) 0.121(3) 0.008(2) -0.043(2) -0.030(2)
F18 0.198(6) 0.172(5) 0.158(4) -0.058(4) 0.033(4) -0.128(5)
P4B 0.171(5) 0.071(2) 0.131(4) -0.007(2) -0.046(3) -0.033(3)
F19B 0.182(8) 0.112(7) 0.170(10) -0.025(6) -0.045(7) -0.039(6)
F20B 0.227(13) 0.184(11) 0.170(8) -0.014(7) -0.021(7) -0.070(10)
F21B 0.205(9) 0.103(7) 0.182(11) -0.004(7) -0.042(7) -0.027(6)
F22B 0.221(13) 0.168(12) 0.163(8) -0.029(7) -0.024(7) -0.049(9)
F23B 0.226(13) 0.112(7) 0.225(12) -0.030(7) -0.067(10) -0.033(7)
F24B 0.184(10) 0.088(5) 0.153(9) -0.009(5) -0.057(7) -0.031(6)
P2 0.0560(7) 0.1348(14) 0.0807(9) -0.0092(9) 0.0051(6) -0.0215(8)
F7 0.102(3) 0.162(4) 0.084(2) -0.005(2) 0.0022(19) -0.058(3)
F8 0.076(3) 0.204(5) 0.186(5) -0.074(4) -0.031(3) 0.010(3)
F9 0.068(2) 0.190(5) 0.095(2) -0.024(3) -0.0051(18) -0.024(2)
F10 0.0671(19) 0.150(4) 0.120(3) -0.013(3) 0.024(2) -0.023(2)
F11 0.098(3) 0.140(4) 0.111(3) 0.000(3) -0.015(2) -0.037(3)
F12 0.081(2) 0.197(5) 0.089(2) -0.022(3) 0.0287(19) -0.051(3)
C66 0.092(8) 0.182(15) 0.098(10) -0.039(9) 0.009(7) -0.077(10)
C67 0.113(12) 0.222(17) 0.131(14) -0.073(12) 0.011(11) -0.059(12)
Cl1 0.0874(11) 0.1035(13) 0.190(2) -0.0195(14) -0.0085(13) -0.0153(10)
Cl2 0.1134(15) 0.1225(15) 0.1352(17) -0.0344(13) -0.0083(13) -0.0106(12)
C65 0.107(5) 0.152(6) 0.082(4) -0.024(4) 0.007(3) -0.066(4)

loop_
_atom_type_symbol
_atom_type_description
_atom_type_scat_dispersion_real
_atom_type_scat_dispersion_imag
_atom_type_scat_source
C C 0.0181 0.0091 'International Tables Vol C Tables 4.2.6.8 and 6.1.1.4'
H H 0.0000 0.0000 'International Tables Vol C Tables 4.2.6.8 and 6.1.1.4'
Cl Cl 0.3639 0.7018 'International Tables Vol C Tables 4.2.6.8 and 6.1.1.4'
F F 0.0727 0.0534 'International Tables Vol C Tables 4.2.6.8 and 6.1.1.4'
N N 0.0311 0.0180 'International Tables Vol C Tables 4.2.6.8 and 6.1.1.4'
Ni Ni -3.0029 0.5091 'International Tables Vol C Tables 4.2.6.8 and 6.1.1.4'
O O 0.0492 0.0322 'International Tables Vol C Tables 4.2.6.8 and 6.1.1.4'
P P 0.2955 0.4335 'International Tables Vol C Tables 4.2.6.8 and 6.1.1.4'

loop_
_exptl_crystal_face_index_h
_exptl_crystal_face_index_k
_exptl_crystal_face_index_l
_exptl_crystal_face_perp_dist
_exptl_oxdiff_crystal_face_indexfrac_h
_exptl_oxdiff_crystal_face_indexfrac_k
_exptl_oxdiff_crystal_face_indexfrac_l
_exptl_oxdiff_crystal_face_x
_exptl_oxdiff_crystal_face_y
_exptl_oxdiff_crystal_face_z
1 1 -13 0.2090 1.4102 1.3248 -12.5539 0.0301 -0.0054 0.9995
1 11 0 0.0613 1.0447 10.5007 -0.1142 -0.1060 0.9286 0.3557
-1 2 13 0.2497 -1.4331 1.7101 13.2364 -0.0336 0.2872 -0.9573
2 3 -12 0.2068 1.6893 2.6003 -11.8560 -0.0117 0.1086 0.9940
-1 -11 -3 0.1133 -0.6436 -10.7752 -3.4246 0.1131 -0.9891 -0.0938
-8 -4 -1 0.0991 -8.0925 -3.7609 -0.9224 0.9593 -0.1427 -0.2436
1 0 13 0.2108 0.7855 -0.3192 13.0844 -0.2947 0.0447 -0.9545
8 4 0 0.0949 8.0685 3.7815 0.3155 -0.9471 0.1408 0.2883

loop_
_geom_angle_atom_site_label_1
_geom_angle_atom_site_label_2
_geom_angle_atom_site_label_3
_geom_angle
N1 Ni1 N2 86.99(17)
N1 Ni1 N3 179.07(16)
N1 Ni1 N4 93.54(17)
N2 Ni1 N3 93.46(18)
N4 Ni1 N2 179.38(16)
N4 Ni1 N3 86.02(18)
N6A Ni2A N7A 85.8(2)
N6A Ni2A N8A 179.7(2)
N8A Ni2A N7A 93.9(2)
N9A Ni2A N6A 93.4(2)
N9A Ni2A N7A 178.8(2)
N9A Ni2A N8A 86.9(2)
N6B Ni2B N9B 95.9(10)
N7B Ni2B N6B 82.5(10)
N7B Ni2B N9B 178.0(7)
N8B Ni2B N6B 179.0(7)
N8B Ni2B N7B 98.4(10)
N8B Ni2B N9B 83.3(10)
F19A P4A F20A 82.5(8)
F19A P4A F21A 175.2(8)
F19A P4A F22A 97.5(8)
F19A P4A F23A 89.5(7)
F19A P4A F24A 90.0(8)
F20A P4A F22A 175.9(7)
F20A P4A F23A 92.2(7)
F20A P4A F24A 86.5(7)
F21A P4A F20A 93.4(8)
F21A P4A F22A 86.4(8)
F21A P4A F23A 93.2(8)
F21A P4A F24A 87.2(8)
F23A P4A F22A 91.8(7)
F24A P4A F22A 89.4(7)
F24A P4A F23A 178.7(7)
C1 N1 Ni1 128.0(3)
C1 N1 C2 119.3(4)
C2 N1 Ni1 112.7(3)
C3 N2 Ni1 111.9(3)
C4 N2 Ni1 126.6(4)
C4 N2 C3 121.5(4)
C6 N3 Ni1 126.6(4)
C6 N3 C7 120.0(4)
C7 N3 Ni1 113.4(3)
C8 N4 Ni1 114.1(3)
C9 N4 Ni1 127.2(3)
C9 N4 C8 118.7(4)
C11 N5 C12 126.3(5)
C11 N5 C14 115.8(6)
C12 N5 C14 117.9(5)
C16A N6A Ni2A 126.6(5)
C16A N6A C17A 120.5(6)
C17A N6A Ni2A 112.8(4)
C16B N6B Ni2B 124(2)
C16B N6B C17B 118.0(19)
C17B N6B Ni2B 117.5(12)
C18A N7A Ni2A 113.0(4)
C19A N7A Ni2A 127.2(5)
C19A N7A C18A 119.7(6)
C18B N7B Ni2B 115.4(13)
C19B N7B Ni2B 129(2)
C19B N7B C18B 114(2)
C21A N8A Ni2A 129.5(8)
C21A N8A C22A 117.7(9)
C22A N8A Ni2A 112.4(4)
C21B N8B Ni2B 115(2)
C21B N8B C22B 125(2)
C22B N8B Ni2B 114.0(15)
C23A N9A Ni2A 112.1(4)
C24A N9A Ni2A 127.1(4)
C24A N9A C23A 120.8(5)
C23B N9B Ni2B 116.4(12)
C24B N9B Ni2B 126(2)
C24B N9B C23B 118(2)
C26A N10A C27A 121.2(7)
C26A N10A C29A 120.4(6)
C27A N10A C29A 118.3(4)
C31A N11A H11A 119.3
C31A N11A C32 121.4(4)
C32 N11A H11A 119.3
C32 N11B H11B 123.5
C31B N11B H11B 123.5
C31B N11B C32 112.9(13)
C39 N12 H12 118.5
C40 N12 H12 118.5
C40 N12 C39 123.1(3)
N1 C1 H1 118.0
N1 C1 C10 124.1(4)
C10 C1 H1 118.0
N1 C2 H2A 110.5
N1 C2 H2B 110.5
N1 C2 C3 106.3(4)
H2A C2 H2B 108.7
C3 C2 H2A 110.5
C3 C2 H2B 110.5
N2 C3 C2 106.2(4)
N2 C3 H3A 110.5
N2 C3 H3B 110.5
C2 C3 H3A 110.5
C2 C3 H3B 110.5
H3A C3 H3B 108.7
N2 C4 H4 117.9
N2 C4 C5 124.1(5)
C5 C4 H4 117.9
C4 C5 C31B 91.7(6)
C6 C5 C4 120.9(5)
C6 C5 C31A 112.0(4)
C6 C5 C31B 147.0(7)
C31A C5 C4 126.8(5)
N3 C6 C5 125.1(4)
N3 C6 H6 117.4
C5 C6 H6 117.4
N3 C7 H7A 110.3
N3 C7 H7B 110.3
N3 C7 C8 107.2(4)
H7A C7 H7B 108.5
C8 C7 H7A 110.3
C8 C7 H7B 110.3
N4 C8 C7 106.3(4)
N4 C8 H8A 110.5
N4 C8 H8B 110.5
C7 C8 H8A 110.5
C7 C8 H8B 110.5
H8A C8 H8B 108.7
N4 C9 H9 117.1
N4 C9 C10 125.8(5)
C10 C9 H9 117.1
C1 C10 C9 120.4(4)
C1 C10 C11 125.6(5)
C11 C10 C9 113.9(5)
N5 C11 C10 131.8(6)
N5 C11 H11 114.1
C10 C11 H11 114.1
N5 C12 H12A 108.9
N5 C12 H12B 108.9
N5 C12 C13 113.3(5)
H12A C12 H12B 107.7
C13 C12 H12A 108.9
C13 C12 H12B 108.9
C12 C13 H13A 109.5
C12 C13 H13B 109.5
C12 C13 H13C 109.5
H13A C13 H13B 109.5
H13A C13 H13C 109.5
H13B C13 H13C 109.5
N5 C14 H14A 109.6
N5 C14 H14B 109.6
N5 C14 C15 110.3(6)
H14A C14 H14B 108.1
C15 C14 H14A 109.6
C15 C14 H14B 109.6
C14 C15 H15A 109.5
C14 C15 H15B 109.5
C14 C15 H15C 109.5
H15A C15 H15B 109.5
H15A C15 H15C 109.5
H15B C15 H15C 109.5
N6A C16A H16A 117.2
N6A C16A C25A 125.6(6)
C25A C16A H16A 117.2
N6B C16B H16B 115.8
N6B C16B C25B 128(2)
C25B C16B H16B 115.8
N6A C17A H17A 110.7
N6A C17A H17B 110.7
N6A C17A C18A 105.4(5)
H17A C17A H17B 108.8
C18A C17A H17A 110.7
C18A C17A H17B 110.7
N6B C17B H17C 110.2
N6B C17B H17D 110.2
N6B C17B C18B 107.4(13)
H17C C17B H17D 108.5
C18B C17B H17C 110.2
C18B C17B H17D 110.2
N7A C18A C17A 107.9(5)
N7A C18A H18A 110.1
N7A C18A H18B 110.1
C17A C18A H18A 110.1
C17A C18A H18B 110.1
H18A C18A H18B 108.4
N7B C18B C17B 106.9(12)
N7B C18B H18C 110.3
N7B C18B H18D 110.3
C17B C18B H18C 110.3
C17B C18B H18D 110.3
H18C C18B H18D 108.6
N7A C19A H19A 117.6
N7A C19A C20A 124.9(6)
C20A C19A H19A 117.6
N7B C19B H19B 119.0
N7B C19B C20B 122(3)
C20B C19B H19B 119.0
C19A C20A C21A 122.2(7)
C40 C20A C19A 112.3(7)
C40 C20A C21A 125.5(8)
C19B C20B C21B 115.5(18)
C40 C20B C19B 128(2)
C40 C20B C21B 117(2)
N8A C21A C20A 122.2(11)
N8A C21A H21A 118.9
C20A C21A H21A 118.9
N8B C21B C20B 138(3)
N8B C21B H21B 111.0
C20B C21B H21B 111.0
N8A C22A H22A 110.3
N8A C22A H22B 110.3
N8A C22A C23A 107.1(6)
H22A C22A H22B 108.6
C23A C22A H22A 110.3
C23A C22A H22B 110.3
N8B C22B H22C 110.4
N8B C22B H22D 110.4
N8B C22B C23B 106.7(15)
H22C C22B H22D 108.6
C23B C22B H22C 110.4
C23B C22B H22D 110.4
N9A C23A C22A 107.0(5)
N9A C23A H23A 110.3
N9A C23A H23B 110.3
C22A C23A H23A 110.3
C22A C23A H23B 110.3
H23A C23A H23B 108.6
N9B C23B C22B 106.1(15)
N9B C23B H23C 110.5
N9B C23B H23D 110.5
C22B C23B H23C 110.5
C22B C23B H23D 110.5
H23C C23B H23D 108.7
N9A C24A H24A 118.2
N9A C24A C25A 123.7(5)
C25A C24A H24A 118.2
N9B C24B H24B 116.6
N9B C24B C25B 127(3)
C25B C24B H24B 116.6
C16A C25A C24A 120.4(6)
C16A C25A C26A 112.5(6)
C26A C25A C24A 127.1(6)
C16B C25B C24B 118.9(19)
C26B C25B C16B 131.3(19)
C26B C25B C24B 109.7(16)
N10A C26A C25A 136.9(8)
N10A C26A H26A 111.6
C25A C26A H26A 111.6
C25B C26B H26B 114.8
N10B C26B C25B 130.4(12)
N10B C26B H26B 114.8
C26B N10B C27B 126.1
C26B N10B C29B 117.3
C27B N10B C29B 116.5
N10B C27B H27A 109.2
N10B C27B H27B 109.2
N10B C27B C28B 112.0
H27A C27B H27B 107.9
C28B C27B H27A 109.2
C28B C27B H27B 109.2
C27B C28B H28A 109.5
C27B C28B H28B 109.5
C27B C28B H28C 109.5
H28A C28B H28B 109.5
H28A C28B H28C 109.5
H28B C28B H28C 109.5
N10B C29B H29A 109.3
N10B C29B H29B 109.3
N10B C29B C30B 111.5
H29A C29B H29B 108.0
C30B C29B H29A 109.3
C30B C29B H29B 109.3
C29B C30B H30A 109.5
C29B C30B H30B 109.5
C29B C30B H30C 109.5
H30A C30B H30B 109.5
H30A C30B H30C 109.5
H30B C30B H30C 109.5
N10A C27A H27C 109.1
N10A C27A H27D 109.1
N10A C27A C28A 112.4(3)
H27C C27A H27D 107.9
C28A C27A H27C 109.1
C28A C27A H27D 109.1
C27A C28A H28D 109.5
C27A C28A H28E 109.5
C27A C28A H28F 109.5
H28D C28A H28E 109.5
H28D C28A H28F 109.5
H28E C28A H28F 109.5
N10A C29A H29C 109.0
N10A C29A H29D 109.0
N10A C29A C30A 112.9(3)
H29C C29A H29D 107.8
C30A C29A H29C 109.0
C30A C29A H29D 109.0
C29A C30A H30D 109.5
C29A C30A H30E 109.5
C29A C30A H30F 109.5
H30D C30A H30E 109.5
H30D C30A H30F 109.5
H30E C30A H30F 109.5
N11A C31A C5 125.0(3)
N11A C31A H31A 117.5
C5 C31A H31A 117.5
N11A C32 H32A 108.6
N11A C32 H32B 108.6
N11A C32 C33 114.46(19)
N11B C32 H32C 109.2
N11B C32 H32D 109.2
N11B C32 C33 111.9(5)
H32A C32 H32B 107.6
H32C C32 H32D 107.9
C33 C32 H32A 108.6
C33 C32 H32B 108.6
C33 C32 H32C 109.2
C33 C32 H32D 109.2
C34 C33 C32 122.4
C34 C33 C38 119.0
C38 C33 C32 118.6
C33 C34 H34 119.4
C33 C34 C35 121.1
C35 C34 H34 119.4
C34 C35 H35 119.8
C34 C35 C36 120.5
C36 C35 H35 119.8
C35 C36 C37 118.0
C35 C36 C39 120.5
C37 C36 C39 121.5
C36 C37 H37 119.4
C38 C37 C36 121.2
C38 C37 H37 119.4
C33 C38 H38 119.9
C37 C38 C33 120.3
C37 C38 H38 119.9
N12 C39 C36 111.35(17)
N12 C39 H39A 109.4
N12 C39 H39B 109.4
C36 C39 H39A 109.4
C36 C39 H39B 109.4
H39A C39 H39B 108.0
N12 C40 C20A 127.4(5)
N12 C40 C20B 131.2(16)
N12 C40 H40A 114.4
N12 C40 H40 116.3
C20A C40 H40 116.3
C20B C40 H40A 114.4
C46 O1 C47 116.3
C49 O2 C48 114.7
C50 O3 C51 113.0
C53 O4 C52 118.2
C58 O5 C59 114.9
C61 O6 C60 110.6
C62 O7 C63 111.5
C41 O8 C64 116.0
O8 C41 C42 125.5
O8 C41 C46 115.6
C42 C41 C46 118.9
C41 C42 H42 119.8
C41 C42 C43 120.3
C43 C42 H42 119.8
C42 C43 H43 119.7
C44 C43 C42 120.6
C44 C43 H43 119.7
C43 C44 H44 119.8
C43 C44 C45 120.4
C45 C44 H44 119.8
C44 C45 H45 120.1
C44 C45 C46 119.8
C46 C45 H45 120.1
O1 C46 C41 115.1
O1 C46 C45 124.9
C45 C46 C41 120.0
O1 C47 H47A 110.0
O1 C47 H47B 110.0
O1 C47 C48 108.6
H47A C47 H47B 108.3
C48 C47 H47A 110.0
C48 C47 H47B 110.0
O2 C48 C47 111.0
O2 C48 H48A 109.4
O2 C48 H48B 109.4
C47 C48 H48A 109.4
C47 C48 H48B 109.4
H48A C48 H48B 108.0
O2 C49 H49A 109.7
O2 C49 H49B 109.7
O2 C49 C50 109.7
H49A C49 H49B 108.2
C50 C49 H49A 109.7
C50 C49 H49B 109.7
O3 C50 C49 109.6
O3 C50 H50A 109.8
O3 C50 H50B 109.8
C49 C50 H50A 109.8
C49 C50 H50B 109.8
H50A C50 H50B 108.2
O3 C51 H51A 110.0
O3 C51 H51B 110.0
O3 C51 C52 108.4
H51A C51 H51B 108.4
C52 C51 H51A 110.0
C52 C51 H51B 110.0
O4 C52 C51 110.5
O4 C52 H52A 109.5
O4 C52 H52B 109.5
C51 C52 H52A 109.5
C51 C52 H52B 109.5
H52A C52 H52B 108.1
O4 C53 C54 124.3
O4 C53 C58 117.7
C54 C53 C58 117.9
C53 C54 H54 119.9
C53 C54 C55 120.1
C55 C54 H54 119.9
C54 C55 H55 119.4
C56 C55 C54 121.3
C56 C55 H55 119.4
C55 C56 H56 120.4
C55 C56 C57 119.1
C57 C56 H56 120.4
C56 C57 H57 119.8
C56 C57 C58 120.3
C58 C57 H57 119.8
O5 C58 C53 114.8
O5 C58 C57 123.9
C57 C58 C53 121.2
O5 C59 H59A 109.9
O5 C59 H59B 109.9
O5 C59 C60 108.9
H59A C59 H59B 108.3
C60 C59 H59A 109.9
C60 C59 H59B 109.9
O6 C60 C59 109.1
O6 C60 H60A 109.9
O6 C60 H60B 109.9
C59 C60 H60A 109.9
C59 C60 H60B 109.9
H60A C60 H60B 108.3
O6 C61 H61A 109.9
O6 C61 H61B 109.9
O6 C61 C62 108.9
H61A C61 H61B 108.3
C62 C61 H61A 109.9
C62 C61 H61B 109.9
O7 C62 C61 109.3
O7 C62 H62A 109.8
O7 C62 H62B 109.8
C61 C62 H62A 109.8
C61 C62 H62B 109.8
H62A C62 H62B 108.3
O7 C63 H63A 109.3
O7 C63 H63B 109.3
O7 C63 C64 111.6
H63A C63 H63B 108.0
C64 C63 H63A 109.3
C64 C63 H63B 109.3
O8 C64 C63 108.1
O8 C64 H64A 110.1
O8 C64 H64B 110.1
C63 C64 H64A 110.1
C63 C64 H64B 110.1
H64A C64 H64B 108.4
F2 P1 F1 179.1
F2 P1 F3A 91.0
F2 P1 F3B 94.6
F2 P1 F4B 100.7
F2 P1 F6A 91.1
F3A P1 F1 88.2
F3B P1 F1 84.6
F3B P1 F4B 88.2
F4A P1 F1 89.9
F4A P1 F2 89.9
F4A P1 F3A 91.4
F4A P1 F5A 91.1
F4A P1 F6A 178.3
F4B P1 F1 79.5
F5A P1 F1 92.7
F5A P1 F2 88.1
F5A P1 F3A 177.3
F5A P1 F6A 90.2
F5B P1 F1 86.0
F5B P1 F2 94.8
F5B P1 F3B 170.4
F5B P1 F4B 88.5
F6A P1 F1 89.1
F6A P1 F3A 87.2
F6B P1 F1 88.9
F6B P1 F2 90.9
F6B P1 F3B 90.0
F6B P1 F4B 168.4
F6B P1 F5B 91.4
F13 P3 F17 86.1
F14 P3 F13 84.2
F14 P3 F17 90.6
F15 P3 F13 177.5
F15 P3 F14 98.1
F15 P3 F16 89.1
F15 P3 F17 94.7
F15 P3 F18 91.6
F16 P3 F13 88.6
F16 P3 F14 172.8
F16 P3 F17 88.7
F16 P3 F18 92.1
F18 P3 F13 87.6
F18 P3 F14 87.8
F18 P3 F17 173.7
F19B P4B F21B 171.3
F19B P4B F22B 92.6
F20B P4B F19B 101.5
F20B P4B F21B 87.2
F20B P4B F22B 165.2
F20B P4B F23B 87.9
F20B P4B F24B 93.9
F21B P4B F22B 78.8
F23B P4B F19B 99.8
F23B P4B F21B 80.8
F23B P4B F22B 85.0
F23B P4B F24B 169.5
F24B P4B F19B 90.0
F24B P4B F21B 88.9
F24B P4B F22B 90.8
F7 P2 F10 90.2
F7 P2 F11 89.1
F7 P2 F12 89.2
F8 P2 F7 89.7
F8 P2 F9 91.7
F8 P2 F10 177.9
F8 P2 F11 92.7
F8 P2 F12 89.3
F9 P2 F7 177.9
F9 P2 F10 88.3
F9 P2 F11 92.4
F9 P2 F12 89.2
F11 P2 F10 89.4
F11 P2 F12 177.4
F12 P2 F10 88.6
N11B C31B C5 109.1(14)
N11B C31B H31B 125.5
C5 C31B H31B 125.5
H66A C66 H66B 109.5
H66A C66 H66C 109.5
H66B C66 H66C 109.5
C67 C66 H66A 109.5
C67 C66 H66B 109.5
C67 C66 H66C 109.5
N13 C67 C66 179.92(5)
Cl1 C65 H65A 109.2
Cl1 C65 H65B 109.2
Cl2 C65 Cl1 111.9(4)
Cl2 C65 H65A 109.2
Cl2 C65 H65B 109.2
H65A C65 H65B 107.9

loop_
_geom_bond_atom_site_label_1
_geom_bond_atom_site_label_2
_geom_bond_distance
Ni1 N1 1.848(3)
Ni1 N2 1.853(4)
Ni1 N3 1.856(4)
Ni1 N4 1.848(4)
Ni2A N6A 1.859(6)
Ni2A N7A 1.867(6)
Ni2A N8A 1.864(8)
Ni2A N9A 1.848(4)
Ni2B N6B 1.879(14)
Ni2B N7B 1.876(15)
Ni2B N8B 1.857(15)
Ni2B N9B 1.883(14)
P4A F19A 1.570(11)
P4A F20A 1.592(11)
P4A F21A 1.572(11)
P4A F22A 1.616(11)
P4A F23A 1.603(10)
P4A F24A 1.602(10)
N1 C1 1.296(6)
N1 C2 1.475(6)
N2 C3 1.469(6)
N2 C4 1.296(7)
N3 C6 1.295(6)
N3 C7 1.443(7)
N4 C8 1.478(5)
N4 C9 1.274(6)
N5 C11 1.332(7)
N5 C12 1.449(8)
N5 C14 1.480(9)
N6A C16A 1.273(7)
N6A C17A 1.478(7)
N6B C16B 1.297(16)
N6B C17B 1.468(16)
N7A C18A 1.470(8)
N7A C19A 1.276(9)
N7B C18B 1.480(16)
N7B C19B 1.288(16)
N8A C21A 1.270(10)
N8A C22A 1.473(8)
N8B C21B 1.291(15)
N8B C22B 1.481(16)
N9A C23A 1.466(8)
N9A C24A 1.308(8)
N9B C23B 1.478(16)
N9B C24B 1.302(16)
N10A C26A 1.312(8)
N10A C27A 1.451(7)
N10A C29A 1.469(8)
N11A H11A 0.8800
N11A C31A 1.294(5)
N11A C32 1.453(5)
N11B H11B 0.8800
N11B C32 1.495(15)
N11B C31B 1.245(15)
N12 H12 0.8800
N12 C39 1.485(5)
N12 C40 1.298(5)
C1 H1 0.9500
C1 C10 1.410(7)
C2 H2A 0.9900
C2 H2B 0.9900
C2 C3 1.514(7)
C3 H3A 0.9900
C3 H3B 0.9900
C4 H4 0.9500
C4 C5 1.438(8)
C5 C6 1.388(8)
C5 C31A 1.429(5)
C5 C31B 1.625(15)
C6 H6 0.9500
C7 H7A 0.9900
C7 H7B 0.9900
C7 C8 1.519(8)
C8 H8A 0.9900
C8 H8B 0.9900
C9 H9 0.9500
C9 C10 1.423(7)
C10 C11 1.420(8)
C11 H11 0.9500
C12 H12A 0.9900
C12 H12B 0.9900
C12 C13 1.516(9)
C13 H13A 0.9800
C13 H13B 0.9800
C13 H13C 0.9800
C14 H14A 0.9900
C14 H14B 0.9900
C14 C15 1.500(13)
C15 H15A 0.9800
C15 H15B 0.9800
C15 H15C 0.9800
C16A H16A 0.9500
C16A C25A 1.411(8)
C16B H16B 0.9500
C16B C25B 1.436(15)
C17A H17A 0.9900
C17A H17B 0.9900
C17A C18A 1.499(9)
C17B H17C 0.9900
C17B H17D 0.9900
C17B C18B 1.480(18)
C18A H18A 0.9900
C18A H18B 0.9900
C18B H18C 0.9900
C18B H18D 0.9900
C19A H19A 0.9500
C19A C20A 1.425(10)
C19B H19B 0.9500
C19B C20B 1.453(15)
C20A C21A 1.451(9)
C20A C40 1.399(6)
C20B C21B 1.453(15)
C20B C40 1.430(16)
C21A H21A 0.9500
C21B H21B 0.9500
C22A H22A 0.9900
C22A H22B 0.9900
C22A C23A 1.502(9)
C22B H22C 0.9900
C22B H22D 0.9900
C22B C23B 1.486(18)
C23A H23A 0.9900
C23A H23B 0.9900
C23B H23C 0.9900
C23B H23D 0.9900
C24A H24A 0.9500
C24A C25A 1.429(8)
C24B H24B 0.9500
C24B C25B 1.437(15)
C25A C26A 1.416(9)
C25B C26B 1.416(16)
C26A H26A 0.9500
C26B H26B 0.9500
C26B N10B 1.3009
N10B C27B 1.4644
N10B C29B 1.4783
C27B H27A 0.9900
C27B H27B 0.9900
C27B C28B 1.5157
C28B H28A 0.9800
C28B H28B 0.9800
C28B H28C 0.9800
C29B H29A 0.9900
C29B H29B 0.9900
C29B C30B 1.5043
C30B H30A 0.9800
C30B H30B 0.9800
C30B H30C 0.9800
C27A H27C 0.9900
C27A H27D 0.9900
C27A C28A 1.5065
C28A H28D 0.9800
C28A H28E 0.9800
C28A H28F 0.9800
C29A H29C 0.9900
C29A H29D 0.9900
C29A C30A 1.4905
C30A H30D 0.9800
C30A H30E 0.9800
C30A H30F 0.9800
C31A H31A 0.9500
C32 H32A 0.9900
C32 H32B 0.9900
C32 H32C 0.9900
C32 H32D 0.9900
C32 C33 1.5171
C33 C34 1.3785
C33 C38 1.4063
C34 H34 0.9500
C34 C35 1.3899
C35 H35 0.9500
C35 C36 1.3931
C36 C37 1.4163
C36 C39 1.5144
C37 H37 0.9500
C37 C38 1.3673
C38 H38 0.9500
C39 H39A 0.9900
C39 H39B 0.9900
C40 H40A 0.9500
C40 H40 0.9500
O1 C46 1.3551
O1 C47 1.4497
O2 C48 1.4166
O2 C49 1.4073
O3 C50 1.4027
O3 C51 1.4332
O4 C52 1.4131
O4 C53 1.3909
O5 C58 1.3622
O5 C59 1.4684
O6 C60 1.4168
O6 C61 1.4085
O7 C62 1.4253
O7 C63 1.4425
O8 C41 1.3723
O8 C64 1.4213
C41 C42 1.3835
C41 C46 1.4070
C42 H42 0.9500
C42 C43 1.4014
C43 H43 0.9500
C43 C44 1.3585
C44 H44 0.9500
C44 C45 1.3883
C45 H45 0.9500
C45 C46 1.3992
C47 H47A 0.9900
C47 H47B 0.9900
C47 C48 1.4685
C48 H48A 0.9900
C48 H48B 0.9900
C49 H49A 0.9900
C49 H49B 0.9900
C49 C50 1.4959
C50 H50A 0.9900
C50 H50B 0.9900
C51 H51A 0.9900
C51 H51B 0.9900
C51 C52 1.4952
C52 H52A 0.9900
C52 H52B 0.9900
C53 C54 1.3912
C53 C58 1.4053
C54 H54 0.9500
C54 C55 1.4065
C55 H55 0.9500
C55 C56 1.3764
C56 H56 0.9500
C56 C57 1.3832
C57 H57 0.9500
C57 C58 1.3914
C59 H59A 0.9900
C59 H59B 0.9900
C59 C60 1.4883
C60 H60A 0.9900
C60 H60B 0.9900
C61 H61A 0.9900
C61 H61B 0.9900
C61 C62 1.4956
C62 H62A 0.9900
C62 H62B 0.9900
C63 H63A 0.9900
C63 H63B 0.9900
C63 C64 1.4917
C64 H64A 0.9900
C64 H64B 0.9900
P1 F1 1.6213
P1 F2 1.5901
P1 F3A 1.6143
P1 F3B 1.5951
P1 F4A 1.5770
P1 F4B 1.6176
P1 F5A 1.5786
P1 F5B 1.5868
P1 F6A 1.6003
P1 F6B 1.5726
P3 F13 1.5931
P3 F14 1.5807
P3 F15 1.5198
P3 F16 1.5603
P3 F17 1.5960
P3 F18 1.5800
P4B F19B 1.5401
P4B F20B 1.4820
P4B F21B 1.5406
P4B F22B 1.5855
P4B F23B 1.5279
P4B F24B 1.5320
P2 F7 1.6016
P2 F8 1.5656
P2 F9 1.5741
P2 F10 1.6190
P2 F11 1.6027
P2 F12 1.6079
N13 C67 1.1627
C31B H31B 0.9500
C66 H66A 0.9800
C66 H66B 0.9800
C66 H66C 0.9800
C66 C67 1.4516
Cl1 C65 1.864(8)
Cl2 C65 1.668(8)
C65 H65A 0.9900
C65 H65B 0.9900

loop_
_geom_torsion_atom_site_label_1
_geom_torsion_atom_site_label_2
_geom_torsion_atom_site_label_3
_geom_torsion_atom_site_label_4
_geom_torsion
Ni1 N1 C1 C10 4.5(7)
Ni1 N1 C2 C3 31.8(5)
Ni1 N2 C3 C2 35.7(5)
Ni1 N2 C4 C5 6.8(6)
Ni1 N3 C6 C5 -7.3(6)
Ni1 N3 C7 C8 -34.0(4)
Ni1 N4 C8 C7 -27.1(5)
Ni1 N4 C9 C10 -1.9(7)
Ni2A N6A C16A C25A 8.4(8)
Ni2A N6A C17A C18A 36.5(6)
Ni2A N7A C18A C17A 29.1(6)
Ni2A N7A C19A C20A 3.5(12)
Ni2A N8A C21A C20A 1.2(18)
Ni2A N8A C22A C23A -29.5(6)
Ni2A N9A C23A C22A -35.2(6)
Ni2A N9A C24A C25A -3.8(8)
Ni2B N6B C16B C25B 6(4)
Ni2B N6B C17B C18B -21(4)
Ni2B N7B C18B C17B -33(4)
Ni2B N7B C19B C20B 1(9)
Ni2B N8B C21B C20B -13(9)
Ni2B N8B C22B C23B 38(4)
Ni2B N9B C23B C22B 23(5)
Ni2B N9B C24B C25B -2(5)
N1 Ni1 N2 C3 -15.2(3)
N1 Ni1 N2 C4 162.7(4)
N1 Ni1 N4 C8 -171.7(3)
N1 Ni1 N4 C9 8.0(4)
N1 C1 C10 C9 4.8(7)
N1 C1 C10 C11 -179.0(5)
N1 C2 C3 N2 -41.8(5)
N2 Ni1 N1 C1 171.0(4)
N2 Ni1 N1 C2 -10.2(3)
N2 Ni1 N3 C6 16.9(4)
N2 Ni1 N3 C7 -164.5(3)
N2 C4 C5 C6 8.9(7)
N2 C4 C5 C31A -177.8(4)
N2 C4 C5 C31B -176.8(7)
N3 Ni1 N2 C3 165.6(3)
N3 Ni1 N2 C4 -16.5(4)
N3 Ni1 N4 C8 7.5(3)
N3 Ni1 N4 C9 -172.8(4)
N3 C7 C8 N4 37.5(5)
N4 Ni1 N1 C1 -9.4(4)
N4 Ni1 N1 C2 169.5(3)
N4 Ni1 N3 C6 -162.8(4)
N4 Ni1 N3 C7 15.8(3)
N4 C9 C10 C1 -6.2(8)
N4 C9 C10 C11 177.2(5)
N6A Ni2A N7A C18A -7.1(4)
N6A Ni2A N7A C19A 176.6(6)
N6A Ni2A N9A C23A -164.5(4)
N6A Ni2A N9A C24A 14.9(5)
N6A C16A C25A C24A 8.7(9)
N6A C16A C25A C26A -171.4(6)
N6A C17A C18A N7A -40.4(7)
N6B Ni2B N7B C18B 18(2)
N6B Ni2B N7B C19B -177(5)
N6B Ni2B N9B C23B 178(3)
N6B Ni2B N9B C24B 2(3)
N6B C16B C25B C24B -4(3)
N6B C16B C25B C26B 178(3)
N6B C17B C18B N7B 32(4)
N7A Ni2A N6A C16A 161.9(5)
N7A Ni2A N6A C17A -17.4(4)
N7A Ni2A N8A C21A 1.3(10)
N7A Ni2A N8A C22A -170.6(4)
N7A C19A C20A C21A -0.1(18)
N7A C19A C20A C40 178.8(7)
N7B Ni2B N6B C16B 177(3)
N7B Ni2B N6B C17B 2(2)
N7B Ni2B N8B C21B 3(4)
N7B Ni2B N8B C22B 158(3)
N7B C19B C20B C21B -7(10)
N7B C19B C20B C40 169(6)
N8A Ni2A N7A C18A 172.7(4)
N8A Ni2A N7A C19A -3.6(6)
N8A Ni2A N9A C23A 15.7(4)
N8A Ni2A N9A C24A -164.9(5)
N8A C22A C23A N9A 40.3(6)
N8B Ni2B N7B C18B -163(2)
N8B Ni2B N7B C19B 2(5)
N8B Ni2B N9B C23B -2(3)
N8B Ni2B N9B C24B -177(3)
N8B C22B C23B N9B -36(5)
N9A Ni2A N6A C16A -17.3(5)
N9A Ni2A N6A C17A 163.5(4)
N9A Ni2A N8A C21A -179.6(10)
N9A Ni2A N8A C22A 8.5(4)
N9A C24A C25A C16A -11.0(8)
N9A C24A C25A C26A 169.1(6)
N9B Ni2B N6B C16B -4(3)
N9B Ni2B N6B C17B -179(2)
N9B Ni2B N8B C21B -176(4)
N9B Ni2B N8B C22B -21(3)
N9B C24B C25B C16B 2(5)
N9B C24B C25B C26B -180(3)
N11A C32 C33 C34 -19.9(2)
N11A C32 C33 C38 162.2(2)
N11B C32 C33 C34 17.1(6)
N11B C32 C33 C38 -160.8(6)
C1 N1 C2 C3 -149.3(4)
C1 C10 C11 N5 12.0(10)
C2 N1 C1 C10 -174.2(4)
C3 N2 C4 C5 -175.5(4)
C4 N2 C3 C2 -142.3(4)
C4 C5 C6 N3 -8.7(7)
C4 C5 C31A N11A 6.6(6)
C4 C5 C31B N11B 177.8(12)
C6 N3 C7 C8 144.7(4)
C6 C5 C31A N11A -179.7(3)
C6 C5 C31B N11B -11(2)
C7 N3 C6 C5 174.2(4)
C8 N4 C9 C10 177.8(5)
C9 N4 C8 C7 153.2(4)
C9 C10 C11 N5 -171.7(6)
C11 N5 C12 C13 -94.9(7)
C11 N5 C14 C15 -79.8(8)
C12 N5 C11 C10 5.9(11)
C12 N5 C14 C15 98.7(8)
C14 N5 C11 C10 -175.7(7)
C14 N5 C12 C13 86.7(7)
C16A N6A C17A C18A -142.8(6)
C16A C25A C26A N10A 174.3(8)
C16B N6B C17B C18B 164(3)
C16B C25B C26B N10B -2(2)
C17A N6A C16A C25A -172.4(6)
C17B N6B C16B C25B -180(2)
C18A N7A C19A C20A -172.6(9)
C18B N7B C19B C20B 166(6)
C19A N7A C18A C17A -154.3(6)
C19A C20A C21A N8A -2(2)
C19A C20A C40 N12 -178.0(6)
C19B N7B C18B C17B 160(4)
C19B C20B C21B N8B 16(12)
C19B C20B C40 N12 175(5)
C21A N8A C22A C23A 157.6(9)
C21A C20A C40 N12 0.9(17)
C21B N8B C22B C23B -169(4)
C21B C20B C40 N12 -8(9)
C22A N8A C21A C20A 172.7(11)
C22B N8B C21B C20B -165(7)
C23A N9A C24A C25A 175.6(5)
C23B N9B C24B C25B -177(4)
C24A N9A C23A C22A 145.4(5)
C24A C25A C26A N10A -5.9(13)
C24B N9B C23B C22B -161(4)
C24B C25B C26B N10B -179.7(17)
C25B C26B N10B C27B 1.2(13)
C25B C26B N10B C29B -174.3(13)
C26A N10A C27A C28A 100.9(6)
C26A N10A C29A C30A 82.4(6)
C26B N10B C27B C28B 96.0
C26B N10B C29B C30B 81.5
C27B N10B C29B C30B -94.4
C29B N10B C27B C28B -88.5
C27A N10A C26A C25A -172.0(7)
C27A N10A C29A C30A -95.9(5)
C29A N10A C26A C25A 9.8(13)
C29A N10A C27A C28A -80.8(5)
C31A N11A C32 C33 85.9(4)
C31A C5 C6 N3 177.1(3)
C32 N11A C31A C5 -175.2(3)
C32 N11B C31B C5 175.6(8)
C32 C33 C34 C35 -177.4
C32 C33 C38 C37 177.5
C33 C34 C35 C36 -1.2
C34 C33 C38 C37 -0.5
C34 C35 C36 C37 1.9
C34 C35 C36 C39 179.9
C35 C36 C37 C38 -1.9
C35 C36 C39 N12 -105.3(2)
C36 C37 C38 C33 1.2
C37 C36 C39 N12 72.7(2)
C38 C33 C34 C35 0.5
C39 N12 C40 C20A -179.6(7)
C39 N12 C40 C20B -171(4)
C39 C36 C37 C38 -179.9
C40 N12 C39 C36 -109.3(3)
C40 C20A C21A N8A 179.0(11)
C40 C20B C21B N8B -161(6)
O1 C47 C48 O2 72.8
O2 C49 C50 O3 67.2
O3 C51 C52 O4 -78.4
O4 C53 C54 C55 -176.9
O4 C53 C58 O5 -3.1
O4 C53 C58 C57 178.1
O5 C59 C60 O6 79.5
O6 C61 C62 O7 -74.4
O7 C63 C64 O8 -80.4
O8 C41 C42 C43 -179.0
O8 C41 C46 O1 0.2
O8 C41 C46 C45 178.7
C41 O8 C64 C63 174.3
C41 C42 C43 C44 -0.3
C42 C41 C46 O1 179.2
C42 C41 C46 C45 -2.2
C42 C43 C44 C45 -1.3
C43 C44 C45 C46 1.1
C44 C45 C46 O1 179.1
C44 C45 C46 C41 0.7
C46 O1 C47 C48 -176.0
C46 C41 C42 C43 2.0
C47 O1 C46 C41 -178.6
C47 O1 C46 C45 2.9
C48 O2 C49 C50 -179.8
C49 O2 C48 C47 115.1
C50 O3 C51 C52 -170.2
C51 O3 C50 C49 170.5
C52 O4 C53 C54 -9.8
C52 O4 C53 C58 173.1
C53 O4 C52 C51 171.8
C53 C54 C55 C56 -0.4
C54 C53 C58 O5 179.6
C54 C53 C58 C57 0.8
C54 C55 C56 C57 -0.4
C55 C56 C57 C58 1.3
C56 C57 C58 O5 179.8
C56 C57 C58 C53 -1.6
C58 O5 C59 C60 -178.0
C58 C53 C54 C55 0.2
C59 O5 C58 C53 -173.6
C59 O5 C58 C57 5.1
C60 O6 C61 C62 -167.8
C61 O6 C60 C59 174.7
C62 O7 C63 C64 -92.0
C63 O7 C62 C61 171.7
C64 O8 C41 C42 3.9
C64 O8 C41 C46 -177.1
C31B N11B C32 C33 -94.0(13)
C31B C5 C6 N3 -178.2(11)
